data_7033525
loop_
_publ_author_name
'Nordheider, Andreas'
'Athukorala Arachchige, Kasun S.'
'Slawin, Alexandra M. Z.'
'Woollins, J. Derek'
'Chivers, Tristram'

_publ_section_title
;
 Sodium and rhodium complexes of a spirocyclic Te5 dianion supported by
 P2N2 rings.
;
_journal_issue 19
_journal_name_full 'Dalton transactions (Cambridge, England : 2003)'
_journal_page_first 8781
_journal_page_last 8783
_journal_paper_doi 10.1039/c4dt03257h
_journal_volume 44
_journal_year 2015
_chemical_formula_moiety 'C42 H87 N8 P4 Rh Te5'
_chemical_formula_sum 'C42 H87 N8 P4 Rh Te5'
_chemical_formula_weight 1569.00
_space_group_IT_number 14
_symmetry_cell_setting monoclinic
_symmetry_Int_Tables_number 14
_symmetry_space_group_name_Hall '-P 2ybc'
_symmetry_space_group_name_H-M 'P 1 21/c 1'
_atom_sites_solution_hydrogens geom
_atom_sites_solution_primary direct
_atom_sites_solution_secondary difmap
_audit_update_record
;
2014-10-14 deposited with the CCDC.
2015-01-06 downloaded from the CCDC.
;
_cell_angle_alpha 90.0000
_cell_angle_beta 95.606(4)
_cell_angle_gamma 90.0000
_cell_formula_units_Z 4
_cell_length_a 15.980(3)
_cell_length_b 19.756(4)
_cell_length_c 18.904(4)
_cell_measurement_reflns_used 6087
_cell_measurement_temperature 93
_cell_measurement_theta_max 25.35
_cell_measurement_theta_min 2.17
_cell_volume 5939(2)
_computing_cell_refinement 'CrystalClear-SM Expert 2.1 b29'
_computing_data_collection 'CrystalClear-SM Expert 2.1 b29 (Rigaku, 2013)'
_computing_data_reduction 'CrystalClear-SM Expert 2.1 b29'
_computing_molecular_graphics 'CrystalStructure 4.1'
_computing_publication_material 'CrystalStructure 4.1 (Rigaku, 2013)'
_computing_structure_refinement 'SHELXL-2013 (Sheldrick, 2013)'
_computing_structure_solution 'DIRDIF99-PATTY (Gould, et al., 1999)'
_diffrn_ambient_temperature 93
_diffrn_detector_area_resol_mean 5.811
_diffrn_measured_fraction_theta_full 0.999
_diffrn_measured_fraction_theta_max 0.998
_diffrn_measurement_device_type 'Rigaku XtaLAB P100'
_diffrn_measurement_method \w
_diffrn_radiation_type 'Mo K\a'
_diffrn_radiation_wavelength 0.71075
_diffrn_reflns_av_R_equivalents 0.1111
_diffrn_reflns_Laue_measured_fraction_full 0.999
_diffrn_reflns_Laue_measured_fraction_max 0.998
_diffrn_reflns_limit_h_max 18
_diffrn_reflns_limit_h_min -19
_diffrn_reflns_limit_k_max 23
_diffrn_reflns_limit_k_min -23
_diffrn_reflns_limit_l_max 22
_diffrn_reflns_limit_l_min -22
_diffrn_reflns_number 79608
_diffrn_reflns_point_group_measured_fraction_full 0.999
_diffrn_reflns_point_group_measured_fraction_max 0.998
_diffrn_reflns_theta_full 25.000
_diffrn_reflns_theta_max 25.326
_diffrn_reflns_theta_min 2.062
_diffrn_standards_number 0
_exptl_absorpt_coefficient_mu 2.837
_exptl_absorpt_correction_T_max 0.972
_exptl_absorpt_correction_T_min 0.729
_exptl_absorpt_correction_type multi-scan
_exptl_absorpt_process_details 'REQAB (Rigaku, 1998)'
_exptl_crystal_colour red
_exptl_crystal_density_diffrn 1.754
_exptl_crystal_density_method 'not measured'
_exptl_crystal_description needle
_exptl_crystal_F_000 3040.00
_exptl_crystal_size_max 0.210
_exptl_crystal_size_mid 0.020
_exptl_crystal_size_min 0.010
_refine_diff_density_max 2.70
_refine_diff_density_min -1.17
_refine_ls_extinction_method none
_refine_ls_goodness_of_fit_ref 0.979
_refine_ls_hydrogen_treatment constr
_refine_ls_number_parameters 569
_refine_ls_number_reflns 10824
_refine_ls_number_restraints 42
_refine_ls_R_factor_gt 0.0490
_refine_ls_shift/su_max 0.009
_refine_ls_structure_factor_coef Fsqd
_refine_ls_weighting_details 'w = 1/[\s^2^(Fo^2^)+(0.0782P)^2^+0.0000P] where P=(Fo^2^+2Fc^2^)/3'
_refine_ls_weighting_scheme calc
_refine_ls_wR_factor_ref 0.1352
_reflns_number_gt 7456
_reflns_number_total 10824
_reflns_threshold_expression F^2^>2.0\s(F^2^)
_cod_data_source_file c4dt03257h2.cif
_cod_data_source_block 6
_cod_depositor_comments 'Adding full bibliography for 7033523--7033525.cif.'
_cod_database_code 7033525

loop_
_symmetry_equiv_pos_site_id
_symmetry_equiv_pos_as_xyz
1 +X,+Y,+Z
2 -X,1/2+Y,1/2-Z
3 -X,-Y,-Z
4 +X,1/2-Y,1/2+Z

loop_
_atom_site_label
_atom_site_type_symbol
_atom_site_fract_x
_atom_site_fract_y
_atom_site_fract_z
_atom_site_U_iso_or_equiv
_atom_site_adp_type
_atom_site_occupancy
_atom_site_site_symmetry_multiplicity
_atom_site_site_symmetry_order
_atom_site_calc_flag
_atom_site_refinement_flags
Te1 Te 0.10821(4) 0.21584(3) 0.09977(3) 0.02917(15) Uani 1 4 0 d .
Te2 Te 0.24259(3) 0.34330(3) 0.27023(3) 0.02760(14) Uani 1 4 0 d .
Te3 Te 0.31032(4) 0.10078(3) 0.09722(3) 0.03006(15) Uani 1 4 0 d .
Te4 Te 0.45330(3) 0.20686(2) 0.25651(3) 0.02586(14) Uani 1 4 0 d .
Te5 Te 0.24956(3) 0.21695(3) 0.20121(3) 0.02517(14) Uani 1 4 0 d .
Rh1 Rh 0.37433(4) 0.22406(3) 0.12732(3) 0.02428(16) Uani 1 4 0 d .
P1 P 0.01060(14) 0.28617(10) 0.16502(12) 0.0267(5) Uani 1 4 0 d .
P2 P 0.08629(14) 0.35686(10) 0.26252(11) 0.0257(5) Uani 1 4 0 d .
P3 P 0.37632(14) 0.01826(10) 0.18641(12) 0.0256(5) Uani 1 4 0 d .
P4 P 0.46815(15) 0.08281(10) 0.27976(13) 0.0309(5) Uani 1 4 0 d .
N1 N -0.0818(5) 0.2821(4) 0.1400(4) 0.0351(18) Uani 1 4 0 d .
N2 N 0.0528(4) 0.4068(4) 0.3133(4) 0.0319(17) Uani 1 4 0 d .
N3 N 0.0537(4) 0.3637(3) 0.1747(4) 0.0285(16) Uani 1 4 0 d .
N4 N 0.0459(4) 0.2775(3) 0.2525(3) 0.0254(15) Uani 1 4 0 d .
N5 N 0.3548(5) -0.0566(3) 0.1764(4) 0.0330(17) Uani 1 4 0 d .
N6 N 0.5249(6) 0.0616(4) 0.3454(5) 0.057(3) Uani 1 4 0 d .
N7 N 0.3685(4) 0.0527(3) 0.2681(3) 0.0247(15) Uani 1 4 0 d .
N8 N 0.4790(5) 0.0421(4) 0.2031(4) 0.0357(18) Uani 1 4 0 d .
C1 C -0.1459(6) 0.2468(5) 0.0930(5) 0.041(2) Uani 1 4 0 d .
C2 C -0.1989(7) 0.3010(6) 0.0525(7) 0.066(4) Uani 1 4 0 d .
C3 C -0.1055(7) 0.2017(8) 0.0397(7) 0.079(4) Uani 1 4 0 d .
C4 C -0.1998(6) 0.2052(5) 0.1364(6) 0.053(3) Uani 1 4 0 d .
C5 C 0.0746(6) 0.4529(4) 0.3731(5) 0.035(2) Uani 1 4 0 d .
C6 C 0.0125(8) 0.5094(5) 0.3644(7) 0.066(3) Uani 1 4 0 d .
C7 C 0.1630(8) 0.4795(8) 0.3741(8) 0.083(5) Uani 1 4 0 d .
C8 C 0.0656(11) 0.4165(6) 0.4426(6) 0.089(5) Uani 1 4 0 d .
C9 C 0.0391(6) 0.4260(4) 0.1292(5) 0.033(2) Uani 1 4 0 d .
C10 C 0.1101(6) 0.4753(4) 0.1464(5) 0.038(2) Uani 1 4 0 d .
C11 C -0.0446(6) 0.4574(5) 0.1441(5) 0.039(2) Uani 1 4 0 d .
C12 C 0.0359(7) 0.4046(5) 0.0516(5) 0.040(2) Uani 1 4 0 d .
C13 C 0.0193(5) 0.2293(4) 0.3067(4) 0.0280(19) Uani 1 4 0 d .
C14 C 0.0082(6) 0.1591(4) 0.2725(5) 0.035(2) Uani 1 4 0 d .
C15 C 0.0870(6) 0.2255(5) 0.3683(5) 0.036(2) Uani 1 4 0 d .
C16 C -0.0641(6) 0.2530(5) 0.3317(5) 0.037(2) Uani 1 4 0 d .
C17 C 0.3030(7) -0.1014(4) 0.1293(5) 0.043(3) Uani 1 4 0 d .
C18 C 0.2098(8) -0.0883(8) 0.1333(8) 0.085(5) Uani 1 4 0 d .
C19 C 0.3180(8) -0.0893(6) 0.0510(6) 0.061(3) Uani 1 4 0 d .
C20 C 0.3256(11) -0.1714(6) 0.1490(8) 0.096(5) Uani 1 4 0 d .
C21 C 0.5917(7) 0.0926(5) 0.3910(6) 0.109(7) Uani 1 4 0 d .
C22 C 0.6466(7) 0.0362(5) 0.4276(6) 0.070(4) Uani 1 4 0 d .
C23 C 0.6493(14) 0.1397(8) 0.3507(11) 0.253(4) Uani 1 4 0 d .
C24 C 0.5520(13) 0.1343(8) 0.4481(11) 0.242(4) Uani 1 4 0 d .
C25 C 0.3069(6) 0.0367(4) 0.3203(5) 0.034(2) Uani 1 4 0 d .
C26 C 0.2196(6) 0.0339(5) 0.2815(5) 0.041(2) Uani 1 4 0 d .
C27 C 0.3279(7) -0.0315(5) 0.3555(6) 0.047(3) Uani 1 4 0 d .
C28 C 0.3087(8) 0.0937(5) 0.3745(6) 0.056(3) Uani 1 4 0 d .
C29 C 0.5490(5) 0.0322(4) 0.1565(5) 0.049(3) Uani 1 4 0 d .
C30 C 0.5128(10) 0.0074(7) 0.0810(6) 0.128(3) Uani 1 4 0 d .
C31 C 0.5982(10) 0.0986(5) 0.1480(9) 0.129(3) Uani 1 4 0 d .
C32 C 0.6093(10) -0.0221(6) 0.1906(9) 0.166(3) Uani 1 4 0 d .
C33 C 0.3487(6) 0.3176(4) 0.0660(5) 0.030(2) Uani 1 4 0 d .
C34 C 0.3563(6) 0.2621(4) 0.0185(4) 0.034(2) Uani 1 4 0 d .
C35 C 0.4405(6) 0.2372(4) 0.0290(5) 0.036(2) Uani 1 4 0 d .
C36 C 0.4854(6) 0.2756(4) 0.0842(5) 0.036(2) Uani 1 4 0 d .
C37 C 0.4286(5) 0.3241(4) 0.1090(5) 0.0298(19) Uani 1 4 0 d .
C38 C 0.2749(6) 0.3639(5) 0.0681(5) 0.036(2) Uani 1 4 0 d .
C39 C 0.2911(7) 0.2401(5) -0.0397(5) 0.046(3) Uani 1 4 0 d .
C40 C 0.4751(8) 0.1847(5) -0.0188(5) 0.050(3) Uani 1 4 0 d .
C41 C 0.5760(6) 0.2719(5) 0.1101(6) 0.051(3) Uani 1 4 0 d .
C42 C 0.4510(6) 0.3787(4) 0.1629(5) 0.035(2) Uani 1 4 0 d .
H2A H -0.16298 0.32859 0.02486 0.0793 Uiso 1 4 0 calc R
H2B H -0.2251 0.32985 0.08631 0.0793 Uiso 1 4 0 calc R
H2C H -0.24278 0.27929 0.0204 0.0793 Uiso 1 4 0 calc R
H3A H -0.07088 0.16704 0.06547 0.0952 Uiso 1 4 0 calc R
H3B H -0.07025 0.22948 0.01159 0.0952 Uiso 1 4 0 calc R
H3C H -0.1497 0.17985 0.00807 0.0952 Uiso 1 4 0 calc R
H4A H -0.22206 0.23381 0.17259 0.0634 Uiso 1 4 0 calc R
H4B H -0.16623 0.16852 0.15973 0.0634 Uiso 1 4 0 calc R
H4C H -0.24661 0.18589 0.10551 0.0634 Uiso 1 4 0 calc R
H6A H -0.04457 0.4911 0.36327 0.0786 Uiso 1 4 0 calc R
H6B H 0.01884 0.53337 0.31982 0.0786 Uiso 1 4 0 calc R
H6C H 0.02262 0.5409 0.40436 0.0786 Uiso 1 4 0 calc R
H7A H 0.17 0.50188 0.32875 0.1000 Uiso 1 4 0 calc R
H7B H 0.2029 0.4419 0.38118 0.1000 Uiso 1 4 0 calc R
H7C H 0.17364 0.51216 0.41297 0.1000 Uiso 1 4 0 calc R
H8A H 0.10373 0.37761 0.44693 0.1065 Uiso 1 4 0 calc R
H8B H 0.0075 0.4009 0.44343 0.1065 Uiso 1 4 0 calc R
H8C H 0.07973 0.44768 0.48233 0.1065 Uiso 1 4 0 calc R
H10A H 0.16357 0.45358 0.13872 0.0460 Uiso 1 4 0 calc R
H10B H 0.11113 0.48952 0.19611 0.0460 Uiso 1 4 0 calc R
H10C H 0.10171 0.51505 0.11538 0.0460 Uiso 1 4 0 calc R
H11A H -0.04248 0.46983 0.19446 0.0472 Uiso 1 4 0 calc R
H11B H -0.09 0.42465 0.13275 0.0472 Uiso 1 4 0 calc R
H11C H -0.05516 0.49798 0.11476 0.0472 Uiso 1 4 0 calc R
H12A H -0.01174 0.374 0.04025 0.0476 Uiso 1 4 0 calc R
H12B H 0.08828 0.38136 0.04342 0.0476 Uiso 1 4 0 calc R
H12C H 0.02921 0.44479 0.02113 0.0476 Uiso 1 4 0 calc R
H14A H 0.06159 0.14443 0.25607 0.0414 Uiso 1 4 0 calc R
H14B H -0.03491 0.16138 0.23191 0.0414 Uiso 1 4 0 calc R
H14C H -0.00924 0.12677 0.30745 0.0414 Uiso 1 4 0 calc R
H15A H 0.09622 0.27053 0.38925 0.0428 Uiso 1 4 0 calc R
H15B H 0.13938 0.20911 0.35125 0.0428 Uiso 1 4 0 calc R
H15C H 0.06942 0.19422 0.40429 0.0428 Uiso 1 4 0 calc R
H16A H -0.10574 0.25858 0.29048 0.0447 Uiso 1 4 0 calc R
H16B H -0.05573 0.29634 0.35657 0.0447 Uiso 1 4 0 calc R
H16C H -0.08427 0.21923 0.36401 0.0447 Uiso 1 4 0 calc R
H18A H 0.19561 -0.0428 0.1153 0.1023 Uiso 1 4 0 calc R
H18B H 0.19693 -0.09185 0.18278 0.1023 Uiso 1 4 0 calc R
H18C H 0.17682 -0.12186 0.10433 0.1023 Uiso 1 4 0 calc R
H19A H 0.3781 -0.09406 0.04544 0.0729 Uiso 1 4 0 calc R
H19B H 0.29943 -0.04358 0.03682 0.0729 Uiso 1 4 0 calc R
H19C H 0.28612 -0.1226 0.02083 0.0729 Uiso 1 4 0 calc R
H20A H 0.31344 -0.17975 0.19804 0.1158 Uiso 1 4 0 calc R
H20B H 0.38563 -0.17843 0.14504 0.1158 Uiso 1 4 0 calc R
H20C H 0.29268 -0.20259 0.117 0.1158 Uiso 1 4 0 calc R
H22A H 0.68238 0.05533 0.46773 0.0845 Uiso 1 4 0 calc R
H22B H 0.68203 0.01644 0.39345 0.0845 Uiso 1 4 0 calc R
H22C H 0.61044 0.00107 0.44482 0.0845 Uiso 1 4 0 calc R
H23A H 0.62578 0.18556 0.34816 0.3041 Uiso 1 4 0 calc R
H23B H 0.65257 0.12236 0.30246 0.3041 Uiso 1 4 0 calc R
H23C H 0.70576 0.14083 0.37607 0.3041 Uiso 1 4 0 calc R
H24A H 0.51872 0.10432 0.47576 0.2898 Uiso 1 4 0 calc R
H24B H 0.51543 0.1693 0.42502 0.2898 Uiso 1 4 0 calc R
H24C H 0.59653 0.15563 0.47976 0.2898 Uiso 1 4 0 calc R
H26A H 0.21836 0.00017 0.2434 0.0495 Uiso 1 4 0 calc R
H26B H 0.20486 0.07839 0.26112 0.0495 Uiso 1 4 0 calc R
H26C H 0.17912 0.02124 0.31494 0.0495 Uiso 1 4 0 calc R
H27A H 0.38454 -0.02979 0.38053 0.0568 Uiso 1 4 0 calc R
H27B H 0.32557 -0.06698 0.31914 0.0568 Uiso 1 4 0 calc R
H27C H 0.28706 -0.04156 0.38952 0.0568 Uiso 1 4 0 calc R
H28A H 0.29696 0.13679 0.34984 0.0670 Uiso 1 4 0 calc R
H28B H 0.36436 0.09562 0.40124 0.0670 Uiso 1 4 0 calc R
H28C H 0.26597 0.08535 0.40726 0.0670 Uiso 1 4 0 calc R
H30A H 0.47639 0.04253 0.05799 0.1530 Uiso 1 4 0 calc R
H30B H 0.48013 -0.03408 0.08562 0.1530 Uiso 1 4 0 calc R
H30C H 0.55924 -0.00182 0.05216 0.1530 Uiso 1 4 0 calc R
H31A H 0.63486 0.09333 0.10971 0.1550 Uiso 1 4 0 calc R
H31B H 0.63236 0.1089 0.19255 0.1550 Uiso 1 4 0 calc R
H31C H 0.55849 0.13569 0.13625 0.1550 Uiso 1 4 0 calc R
H32A H 0.6316 -0.00724 0.23822 0.1996 Uiso 1 4 0 calc R
H32B H 0.65576 -0.02877 0.16118 0.1996 Uiso 1 4 0 calc R
H32C H 0.57876 -0.0648 0.19421 0.1996 Uiso 1 4 0 calc R
H38A H 0.22339 0.33985 0.05046 0.0428 Uiso 1 4 0 calc R
H38B H 0.28224 0.40345 0.03804 0.0428 Uiso 1 4 0 calc R
H38C H 0.27073 0.37867 0.1171 0.0428 Uiso 1 4 0 calc R
H39A H 0.30169 0.26238 -0.0843 0.0553 Uiso 1 4 0 calc R
H39B H 0.23508 0.25268 -0.02717 0.0553 Uiso 1 4 0 calc R
H39C H 0.29398 0.1909 -0.04563 0.0553 Uiso 1 4 0 calc R
H40A H 0.52857 0.16722 0.00393 0.0596 Uiso 1 4 0 calc R
H40B H 0.48437 0.20542 -0.06444 0.0596 Uiso 1 4 0 calc R
H40C H 0.43488 0.14736 -0.02669 0.0596 Uiso 1 4 0 calc R
H41A H 0.60371 0.31424 0.09872 0.0608 Uiso 1 4 0 calc R
H41B H 0.60201 0.234 0.08705 0.0608 Uiso 1 4 0 calc R
H41C H 0.58203 0.26512 0.16173 0.0608 Uiso 1 4 0 calc R
H42A H 0.47475 0.41751 0.13951 0.0422 Uiso 1 4 0 calc R
H42B H 0.49248 0.36127 0.20004 0.0422 Uiso 1 4 0 calc R
H42C H 0.40036 0.39291 0.18425 0.0422 Uiso 1 4 0 calc R

loop_
_atom_site_aniso_label
_atom_site_aniso_U_11
_atom_site_aniso_U_22
_atom_site_aniso_U_33
_atom_site_aniso_U_12
_atom_site_aniso_U_13
_atom_site_aniso_U_23
Te1 0.0290(3) 0.0274(3) 0.0303(3) 0.0013(2) -0.0011(2) -0.0038(2)
Te2 0.0268(3) 0.0262(3) 0.0294(3) -0.0015(2) 0.0010(2) -0.0011(2)
Te3 0.0381(4) 0.0244(3) 0.0265(3) -0.0059(2) -0.0029(2) -0.0009(2)
Te4 0.0298(3) 0.0170(3) 0.0297(3) 0.0002(2) -0.0027(2) -0.0033(2)
Te5 0.0257(3) 0.0220(3) 0.0277(3) 0.0002(2) 0.0017(2) 0.0033(2)
Rh1 0.0264(4) 0.0197(3) 0.0267(3) 0.0003(3) 0.0026(3) 0.0011(3)
P1 0.0257(12) 0.0232(11) 0.0304(11) 0.0010(9) -0.0013(9) 0.0023(9)
P2 0.0285(12) 0.0209(11) 0.0274(11) -0.0001(9) 0.0010(9) 0.0008(9)
P3 0.0282(12) 0.0180(10) 0.0309(12) -0.0010(9) 0.0033(9) -0.0047(9)
P4 0.0350(14) 0.0161(10) 0.0389(13) 0.0036(9) -0.0097(10) -0.0025(9)
N1 0.031(4) 0.032(4) 0.040(4) 0.009(3) -0.006(3) -0.001(3)
N2 0.025(4) 0.031(4) 0.040(4) 0.003(3) 0.002(3) -0.006(3)
N3 0.031(4) 0.022(4) 0.032(4) 0.003(3) 0.002(3) 0.003(3)
N4 0.029(4) 0.021(3) 0.026(4) -0.001(3) 0.000(3) -0.000(3)
N5 0.040(5) 0.017(3) 0.041(4) 0.001(3) -0.001(4) -0.006(3)
N6 0.068(6) 0.015(4) 0.077(6) 0.005(4) -0.041(5) -0.004(4)
N7 0.032(4) 0.020(3) 0.022(3) 0.002(3) 0.002(3) -0.003(3)
N8 0.032(4) 0.027(4) 0.050(5) -0.001(3) 0.012(4) -0.013(3)
C1 0.021(5) 0.058(6) 0.043(6) 0.003(4) -0.005(4) -0.007(5)
C2 0.029(6) 0.080(9) 0.083(9) -0.005(6) -0.021(6) 0.019(7)
C3 0.040(7) 0.129(12) 0.067(8) 0.003(7) -0.009(6) -0.058(8)
C4 0.035(6) 0.045(6) 0.075(8) -0.012(5) -0.007(5) 0.009(6)
C5 0.041(6) 0.030(5) 0.035(5) -0.006(4) 0.001(4) -0.003(4)
C6 0.072(8) 0.041(6) 0.080(9) 0.022(6) -0.008(7) -0.022(6)
C7 0.057(8) 0.110(11) 0.088(10) -0.024(8) 0.030(7) -0.064(9)
C8 0.168(16) 0.050(7) 0.043(7) -0.013(8) -0.014(8) -0.006(6)
C9 0.041(6) 0.024(4) 0.035(5) 0.008(4) 0.002(4) 0.019(4)
C10 0.043(6) 0.023(4) 0.049(6) -0.000(4) 0.005(5) 0.007(4)
C11 0.043(6) 0.035(5) 0.039(5) 0.012(4) 0.002(4) 0.009(4)
C12 0.052(6) 0.034(5) 0.034(5) 0.015(4) 0.004(4) 0.010(4)
C13 0.026(5) 0.025(4) 0.033(5) -0.002(4) 0.002(4) 0.009(4)
C14 0.036(5) 0.026(5) 0.042(5) -0.002(4) 0.004(4) 0.005(4)
C15 0.033(5) 0.039(5) 0.035(5) -0.002(4) 0.003(4) 0.003(4)
C16 0.037(6) 0.036(5) 0.040(5) 0.003(4) 0.007(4) 0.002(4)
C17 0.060(7) 0.020(4) 0.051(6) -0.020(4) 0.011(5) -0.014(4)
C18 0.053(8) 0.120(12) 0.083(10) -0.038(8) 0.009(7) -0.041(9)
C19 0.076(9) 0.058(7) 0.050(7) -0.020(6) 0.015(6) -0.024(6)
C20 0.162(16) 0.037(7) 0.086(10) -0.025(8) -0.014(10) -0.005(7)
C21 0.122(13) 0.038(7) 0.142(14) 0.016(7) -0.107(11) -0.016(8)
C22 0.070(9) 0.078(9) 0.059(8) 0.012(7) -0.018(6) -0.015(7)
C23 0.253(4) 0.253(4) 0.253(4) -0.0000(5) 0.0247(6) 0.0000(5)
C24 0.241(4) 0.242(4) 0.242(4) 0.0001(5) 0.0235(6) -0.0001(5)
C25 0.050(6) 0.023(4) 0.029(5) 0.005(4) 0.004(4) 0.004(4)
C26 0.042(6) 0.042(5) 0.044(6) 0.006(4) 0.020(5) 0.010(5)
C27 0.056(7) 0.038(6) 0.049(6) 0.003(5) 0.008(5) 0.018(5)
C28 0.081(8) 0.051(7) 0.039(6) -0.011(6) 0.023(6) -0.008(5)
C29 0.028(6) 0.029(5) 0.093(9) 0.001(4) 0.014(5) -0.003(5)
C30 0.128(3) 0.128(3) 0.127(3) 0.0000(5) 0.0125(6) -0.0001(5)
C31 0.129(3) 0.129(3) 0.129(3) 0.0000(5) 0.0127(6) 0.0000(5)
C32 0.166(3) 0.166(3) 0.166(3) 0.0001(5) 0.0164(6) 0.0001(5)
C33 0.039(5) 0.019(4) 0.034(5) 0.005(4) 0.006(4) 0.010(4)
C34 0.054(6) 0.022(4) 0.023(4) -0.005(4) -0.008(4) -0.000(3)
C35 0.053(6) 0.024(4) 0.036(5) 0.007(4) 0.021(5) 0.006(4)
C36 0.039(6) 0.026(5) 0.048(6) -0.002(4) 0.018(5) 0.002(4)
C37 0.029(5) 0.030(5) 0.030(5) -0.004(4) 0.003(4) 0.006(4)
C38 0.037(5) 0.034(5) 0.038(5) 0.006(4) 0.010(4) 0.009(4)
C39 0.082(8) 0.024(5) 0.031(5) -0.006(5) 0.001(5) 0.002(4)
C40 0.082(8) 0.026(5) 0.044(6) -0.000(5) 0.025(6) 0.002(4)
C41 0.037(6) 0.046(6) 0.070(7) -0.005(5) 0.014(5) 0.021(5)
C42 0.038(6) 0.026(5) 0.041(5) -0.007(4) 0.005(4) 0.005(4)

loop_
_atom_type_symbol
_atom_type_description
_atom_type_scat_dispersion_real
_atom_type_scat_dispersion_imag
_atom_type_scat_source
C C 0.0033 0.0016
;
International Tables for Crystallography
(1992, Vol. C, Tables 4.2.6.8 and 6.1.1.4)
;
H H 0.0000 0.0000
;
International Tables for Crystallography
(1992, Vol. C, Table 6.1.1.4)
;
N N 0.0061 0.0033
;
International Tables for Crystallography
(1992, Vol. C, Tables 4.2.6.8 and 6.1.1.4)
;
P P 0.1023 0.0942
;
International Tables for Crystallography
(1992, Vol. C, Tables 4.2.6.8 and 6.1.1.4)
;
Rh Rh -1.1178 0.9187
;
International Tables for Crystallography
(1992, Vol. C, Tables 4.2.6.8 and 6.1.1.4)
;
Te Te -0.5308 1.6751
;
International Tables for Crystallography
(1992, Vol. C, Tables 4.2.6.8 and 6.1.1.4)
;

loop_
_geom_angle_atom_site_label_1
_geom_angle_atom_site_label_2
_geom_angle_atom_site_label_3
_geom_angle
_geom_angle_publ_flag
Te5 Te1 P1 99.04(6) yes
Te5 Te2 P2 98.74(5) yes
Te5 Te3 Rh1 49.98(2) yes
Te5 Te3 P3 100.64(6) yes
Rh1 Te3 P3 108.77(5) yes
Rh1 Te4 P4 108.39(6) yes
Te1 Te5 Te2 104.85(2) yes
Te1 Te5 Te3 81.31(2) yes
Te1 Te5 Rh1 104.22(3) yes
Te2 Te5 Te3 159.46(3) yes
Te2 Te5 Rh1 105.84(3) yes
Te3 Te5 Rh1 53.70(2) yes
Te3 Rh1 Te4 102.47(3) yes
Te3 Rh1 Te5 76.32(3) yes
Te3 Rh1 C33 127.2(2) yes
Te3 Rh1 C34 95.8(2) yes
Te3 Rh1 C35 97.5(2) yes
Te3 Rh1 C36 128.9(2) yes
Te3 Rh1 C37 158.6(2) yes
Te4 Rh1 Te5 79.40(3) yes
Te4 Rh1 C33 129.7(2) yes
Te4 Rh1 C34 156.5(2) yes
Te4 Rh1 C35 123.8(2) yes
Te4 Rh1 C36 94.0(2) yes
Te4 Rh1 C37 95.8(2) yes
Te5 Rh1 C33 102.7(2) yes
Te5 Rh1 C34 119.8(3) yes
Te5 Rh1 C35 156.8(2) yes
Te5 Rh1 C36 154.8(2) yes
Te5 Rh1 C37 118.5(2) yes
C33 Rh1 C34 38.1(3) yes
C33 Rh1 C35 62.9(3) yes
C33 Rh1 C36 62.9(3) yes
C33 Rh1 C37 38.5(3) yes
C34 Rh1 C35 37.6(3) yes
C34 Rh1 C36 62.8(3) yes
C34 Rh1 C37 63.9(3) yes
C35 Rh1 C36 36.9(3) yes
C35 Rh1 C37 62.6(3) yes
C36 Rh1 C37 37.3(3) yes
Te1 P1 P2 112.94(10) yes
Te1 P1 N1 117.0(3) yes
Te1 P1 N3 106.9(3) yes
Te1 P1 N4 105.0(2) yes
P2 P1 N1 130.0(3) yes
N1 P1 N3 117.4(4) yes
N1 P1 N4 121.4(4) yes
N3 P1 N4 83.8(3) yes
Te2 P2 P1 112.80(10) yes
Te2 P2 N2 116.5(3) yes
Te2 P2 N3 106.0(3) yes
Te2 P2 N4 105.9(2) yes
P1 P2 N2 130.6(3) yes
N2 P2 N3 118.4(4) yes
N2 P2 N4 121.3(4) yes
N3 P2 N4 83.5(3) yes
Te3 P3 P4 108.63(9) yes
Te3 P3 N5 118.2(3) yes
Te3 P3 N7 106.7(2) yes
Te3 P3 N8 106.2(3) yes
P4 P3 N5 133.1(3) yes
P4 P3 N7 41.8(2) yes
P4 P3 N8 41.4(3) yes
N5 P3 N7 117.6(4) yes
N5 P3 N8 119.4(4) yes
N7 P3 N8 82.9(4) yes
Te4 P4 P3 109.49(10) yes
Te4 P4 N6 116.9(3) yes
Te4 P4 N7 104.5(2) yes
Te4 P4 N8 109.5(3) yes
P3 P4 N6 133.5(3) yes
N6 P4 N7 119.1(4) yes
N6 P4 N8 117.8(4) yes
N7 P4 N8 83.9(3) yes
P1 N1 C1 145.1(7) yes
P2 N2 C5 145.4(6) yes
P1 N3 P2 96.8(4) yes
P1 N3 C9 130.0(5) yes
P2 N3 C9 129.8(5) yes
P1 N4 P2 95.8(3) yes
P1 N4 C13 129.9(5) yes
P2 N4 C13 130.1(5) yes
P3 N5 C17 140.6(6) yes
P4 N6 C21 135.8(7) yes
P3 N7 P4 96.2(4) yes
P3 N7 C25 128.7(5) yes
P4 N7 C25 131.3(5) yes
P3 N8 P4 96.5(4) yes
P3 N8 C29 127.8(6) yes
P4 N8 C29 135.5(6) yes
N1 C1 C2 106.9(8) yes
N1 C1 C3 111.1(8) yes
N1 C1 C4 109.6(8) yes
C2 C1 C3 109.1(9) yes
C2 C1 C4 109.9(8) yes
C3 C1 C4 110.1(9) yes
N2 C5 C6 105.9(8) yes
N2 C5 C7 112.3(9) yes
N2 C5 C8 109.8(8) yes
C6 C5 C7 110.6(9) yes
C6 C5 C8 109.3(10) yes
C7 C5 C8 108.8(10) yes
N3 C9 C10 109.5(7) yes
N3 C9 C11 108.4(7) yes
N3 C9 C12 108.3(7) yes
C10 C9 C11 110.6(7) yes
C10 C9 C12 109.9(8) yes
C11 C9 C12 110.1(7) yes
N4 C13 C14 108.4(7) yes
N4 C13 C15 109.2(7) yes
N4 C13 C16 109.4(7) yes
C14 C13 C15 108.9(7) yes
C14 C13 C16 109.8(7) yes
C15 C13 C16 111.0(7) yes
N5 C17 C18 111.6(9) yes
N5 C17 C19 111.2(8) yes
N5 C17 C20 107.8(9) yes
C18 C17 C19 105.4(9) yes
C18 C17 C20 111.4(11) yes
C19 C17 C20 109.4(10) yes
N6 C21 C22 108.5(8) yes
N6 C21 C23 113.6(11) yes
N6 C21 C24 108.3(11) yes
C22 C21 C23 108.3(11) yes
C22 C21 C24 109.1(11) yes
C23 C21 C24 109.1(11) yes
N7 C25 C26 108.9(7) yes
N7 C25 C27 110.1(8) yes
N7 C25 C28 108.6(7) yes
C26 C25 C27 109.4(8) yes
C26 C25 C28 108.0(8) yes
C27 C25 C28 111.8(8) yes
N8 C29 C30 110.2(8) yes
N8 C29 C31 111.5(8) yes
N8 C29 C32 108.4(9) yes
C30 C29 C31 108.5(10) yes
C30 C29 C32 108.9(9) yes
C31 C29 C32 109.3(9) yes
Rh1 C33 C34 70.4(5) yes
Rh1 C33 C37 70.8(5) yes
Rh1 C33 C38 127.4(6) yes
C34 C33 C37 107.2(8) yes
C34 C33 C38 126.9(8) yes
C37 C33 C38 125.8(7) yes
Rh1 C34 C33 71.5(5) yes
Rh1 C34 C35 73.4(5) yes
Rh1 C34 C39 127.4(6) yes
C33 C34 C35 108.3(7) yes
C33 C34 C39 125.9(8) yes
C35 C34 C39 125.3(8) yes
Rh1 C35 C34 69.0(5) yes
Rh1 C35 C36 72.5(6) yes
Rh1 C35 C40 130.1(6) yes
C34 C35 C36 108.6(8) yes
C34 C35 C40 123.2(8) yes
C36 C35 C40 127.8(9) yes
Rh1 C36 C35 70.6(5) yes
Rh1 C36 C37 68.8(5) yes
Rh1 C36 C41 129.3(7) yes
C35 C36 C37 107.8(8) yes
C35 C36 C41 128.4(9) yes
C37 C36 C41 123.7(8) yes
Rh1 C37 C33 70.7(5) yes
Rh1 C37 C36 73.9(5) yes
Rh1 C37 C42 127.6(6) yes
C33 C37 C36 108.0(7) yes
C33 C37 C42 125.6(8) yes
C36 C37 C42 125.9(8) yes
C1 C2 H2A 109.474 no
C1 C2 H2B 109.481 no
C1 C2 H2C 109.478 no
H2A C2 H2B 109.462 no
H2A C2 H2C 109.463 no
H2B C2 H2C 109.469 no
C1 C3 H3A 109.472 no
C1 C3 H3B 109.472 no
C1 C3 H3C 109.471 no
H3A C3 H3B 109.479 no
H3A C3 H3C 109.455 no
H3B C3 H3C 109.478 no
C1 C4 H4A 109.473 no
C1 C4 H4B 109.465 no
C1 C4 H4C 109.473 no
H4A C4 H4B 109.480 no
H4A C4 H4C 109.476 no
H4B C4 H4C 109.461 no
C5 C6 H6A 109.469 no
C5 C6 H6B 109.460 no
C5 C6 H6C 109.469 no
H6A C6 H6B 109.470 no
H6A C6 H6C 109.487 no
H6B C6 H6C 109.472 no
C5 C7 H7A 109.476 no
C5 C7 H7B 109.472 no
C5 C7 H7C 109.476 no
H7A C7 H7B 109.463 no
H7A C7 H7C 109.471 no
H7B C7 H7C 109.470 no
C5 C8 H8A 109.462 no
C5 C8 H8B 109.467 no
C5 C8 H8C 109.472 no
H8A C8 H8B 109.472 no
H8A C8 H8C 109.482 no
H8B C8 H8C 109.473 no
C9 C10 H10A 109.475 no
C9 C10 H10B 109.470 no
C9 C10 H10C 109.472 no
H10A C10 H10B 109.464 no
H10A C10 H10C 109.473 no
H10B C10 H10C 109.473 no
C9 C11 H11A 109.467 no
C9 C11 H11B 109.477 no
C9 C11 H11C 109.471 no
H11A C11 H11B 109.464 no
H11A C11 H11C 109.465 no
H11B C11 H11C 109.482 no
C9 C12 H12A 109.476 no
C9 C12 H12B 109.486 no
C9 C12 H12C 109.473 no
H12A C12 H12B 109.459 no
H12A C12 H12C 109.457 no
H12B C12 H12C 109.476 no
C13 C14 H14A 109.473 no
C13 C14 H14B 109.461 no
C13 C14 H14C 109.473 no
H14A C14 H14B 109.474 no
H14A C14 H14C 109.478 no
H14B C14 H14C 109.468 no
C13 C15 H15A 109.475 no
C13 C15 H15B 109.483 no
C13 C15 H15C 109.466 no
H15A C15 H15B 109.478 no
H15A C15 H15C 109.460 no
H15B C15 H15C 109.466 no
C13 C16 H16A 109.466 no
C13 C16 H16B 109.474 no
C13 C16 H16C 109.467 no
H16A C16 H16B 109.475 no
H16A C16 H16C 109.472 no
H16B C16 H16C 109.473 no
C17 C18 H18A 109.475 no
C17 C18 H18B 109.467 no
C17 C18 H18C 109.477 no
H18A C18 H18B 109.484 no
H18A C18 H18C 109.458 no
H18B C18 H18C 109.467 no
C17 C19 H19A 109.472 no
C17 C19 H19B 109.460 no
C17 C19 H19C 109.476 no
H19A C19 H19B 109.478 no
H19A C19 H19C 109.475 no
H19B C19 H19C 109.466 no
C17 C20 H20A 109.474 no
C17 C20 H20B 109.456 no
C17 C20 H20C 109.468 no
H20A C20 H20B 109.472 no
H20A C20 H20C 109.487 no
H20B C20 H20C 109.470 no
C21 C22 H22A 109.478 no
C21 C22 H22B 109.468 no
C21 C22 H22C 109.468 no
H22A C22 H22B 109.466 no
H22A C22 H22C 109.474 no
H22B C22 H22C 109.474 no
C21 C23 H23A 109.465 no
C21 C23 H23B 109.475 no
C21 C23 H23C 109.477 no
H23A C23 H23B 109.470 no
H23A C23 H23C 109.463 no
H23B C23 H23C 109.477 no
C21 C24 H24A 109.485 no
C21 C24 H24B 109.470 no
C21 C24 H24C 109.475 no
H24A C24 H24B 109.469 no
H24A C24 H24C 109.460 no
H24B C24 H24C 109.468 no
C25 C26 H26A 109.475 no
C25 C26 H26B 109.469 no
C25 C26 H26C 109.474 no
H26A C26 H26B 109.463 no
H26A C26 H26C 109.479 no
H26B C26 H26C 109.467 no
C25 C27 H27A 109.461 no
C25 C27 H27B 109.475 no
C25 C27 H27C 109.469 no
H27A C27 H27B 109.473 no
H27A C27 H27C 109.478 no
H27B C27 H27C 109.471 no
C25 C28 H28A 109.478 no
C25 C28 H28B 109.477 no
C25 C28 H28C 109.478 no
H28A C28 H28B 109.473 no
H28A C28 H28C 109.454 no
H28B C28 H28C 109.467 no
C29 C30 H30A 109.473 no
C29 C30 H30B 109.469 no
C29 C30 H30C 109.468 no
H30A C30 H30B 109.475 no
H30A C30 H30C 109.476 no
H30B C30 H30C 109.466 no
C29 C31 H31A 109.471 no
C29 C31 H31B 109.466 no
C29 C31 H31C 109.472 no
H31A C31 H31B 109.470 no
H31A C31 H31C 109.478 no
H31B C31 H31C 109.470 no
C29 C32 H32A 109.462 no
C29 C32 H32B 109.477 no
C29 C32 H32C 109.467 no
H32A C32 H32B 109.473 no
H32A C32 H32C 109.468 no
H32B C32 H32C 109.481 no
C33 C38 H38A 109.470 no
C33 C38 H38B 109.475 no
C33 C38 H38C 109.481 no
H38A C38 H38B 109.464 no
H38A C38 H38C 109.472 no
H38B C38 H38C 109.465 no
C34 C39 H39A 109.475 no
C34 C39 H39B 109.480 no
C34 C39 H39C 109.471 no
H39A C39 H39B 109.465 no
H39A C39 H39C 109.460 no
H39B C39 H39C 109.476 no
C35 C40 H40A 109.479 no
C35 C40 H40B 109.473 no
C35 C40 H40C 109.470 no
H40A C40 H40B 109.469 no
H40A C40 H40C 109.476 no
H40B C40 H40C 109.460 no
C36 C41 H41A 109.478 no
C36 C41 H41B 109.469 no
C36 C41 H41C 109.479 no
H41A C41 H41B 109.469 no
H41A C41 H41C 109.470 no
H41B C41 H41C 109.462 no
C37 C42 H42A 109.468 no
C37 C42 H42B 109.474 no
C37 C42 H42C 109.477 no
H42A C42 H42B 109.465 no
H42A C42 H42C 109.470 no
H42B C42 H42C 109.474 no

loop_
_geom_bond_atom_site_label_1
_geom_bond_atom_site_label_2
_geom_bond_distance
_geom_bond_publ_flag
Te1 Te5 2.8167(9) yes
Te1 P1 2.502(2) yes
Te2 Te5 2.8238(10) yes
Te2 P2 2.502(2) yes
Te3 Te5 3.2322(9) yes
Te3 Rh1 2.6810(10) yes
Te3 P3 2.503(2) yes
Te4 Rh1 2.6590(9) yes
Te4 P4 2.497(2) yes
Te5 Rh1 2.5476(9) yes
Rh1 C33 2.198(8) yes
Rh1 C34 2.183(8) yes
Rh1 C35 2.242(10) yes
Rh1 C36 2.266(10) yes
Rh1 C37 2.199(9) yes
P1 P2 2.525(3) yes
P1 N1 1.508(8) yes
P1 N3 1.681(7) yes
P1 N4 1.704(7) yes
P2 N2 1.511(8) yes
P2 N3 1.695(7) yes
P2 N4 1.699(7) yes
P3 P4 2.527(3) yes
P3 N5 1.526(7) yes
P3 N7 1.702(7) yes
P3 N8 1.707(8) yes
P4 N6 1.523(9) yes
P4 N7 1.694(7) yes
P4 N8 1.682(8) yes
N1 C1 1.466(12) yes
N2 C5 1.465(11) yes
N3 C9 1.507(11) yes
N4 C13 1.491(11) yes
N5 C17 1.455(12) yes
N6 C21 1.441(14) yes
N7 C25 1.494(12) yes
N8 C29 1.502(12) yes
C1 C2 1.524(15) yes
C1 C3 1.533(17) yes
C1 C4 1.493(15) yes
C5 C6 1.492(15) yes
C5 C7 1.506(16) yes
C5 C8 1.516(15) yes
C9 C10 1.508(12) yes
C9 C11 1.526(13) yes
C9 C12 1.522(12) yes
C13 C14 1.533(12) yes
C13 C15 1.512(12) yes
C13 C16 1.530(13) yes
C17 C18 1.521(17) yes
C17 C19 1.542(15) yes
C17 C20 1.467(15) yes
C21 C22 1.540(14) yes
C21 C23 1.56(2) yes
C21 C24 1.54(2) yes
C25 C26 1.512(13) yes
C25 C27 1.525(13) yes
C25 C28 1.520(13) yes
C29 C30 1.564(15) yes
C29 C31 1.546(14) yes
C29 C32 1.541(16) yes
C33 C34 1.430(12) yes
C33 C37 1.451(12) yes
C33 C38 1.495(13) yes
C34 C35 1.428(14) yes
C34 C39 1.504(13) yes
C35 C36 1.427(13) yes
C35 C40 1.515(14) yes
C36 C37 1.430(13) yes
C36 C41 1.483(14) yes
C37 C42 1.502(12) yes
C2 H2A 0.980 no
C2 H2B 0.980 no
C2 H2C 0.980 no
C3 H3A 0.980 no
C3 H3B 0.980 no
C3 H3C 0.980 no
C4 H4A 0.980 no
C4 H4B 0.980 no
C4 H4C 0.980 no
C6 H6A 0.980 no
C6 H6B 0.980 no
C6 H6C 0.980 no
C7 H7A 0.980 no
C7 H7B 0.980 no
C7 H7C 0.980 no
C8 H8A 0.980 no
C8 H8B 0.980 no
C8 H8C 0.980 no
C10 H10A 0.980 no
C10 H10B 0.980 no
C10 H10C 0.980 no
C11 H11A 0.980 no
C11 H11B 0.980 no
C11 H11C 0.980 no
C12 H12A 0.980 no
C12 H12B 0.980 no
C12 H12C 0.980 no
C14 H14A 0.980 no
C14 H14B 0.980 no
C14 H14C 0.980 no
C15 H15A 0.980 no
C15 H15B 0.980 no
C15 H15C 0.980 no
C16 H16A 0.980 no
C16 H16B 0.980 no
C16 H16C 0.980 no
C18 H18A 0.980 no
C18 H18B 0.980 no
C18 H18C 0.980 no
C19 H19A 0.980 no
C19 H19B 0.980 no
C19 H19C 0.980 no
C20 H20A 0.980 no
C20 H20B 0.980 no
C20 H20C 0.980 no
C22 H22A 0.980 no
C22 H22B 0.980 no
C22 H22C 0.980 no
C23 H23A 0.980 no
C23 H23B 0.980 no
C23 H23C 0.980 no
C24 H24A 0.980 no
C24 H24B 0.980 no
C24 H24C 0.980 no
C26 H26A 0.980 no
C26 H26B 0.980 no
C26 H26C 0.980 no
C27 H27A 0.980 no
C27 H27B 0.980 no
C27 H27C 0.980 no
C28 H28A 0.980 no
C28 H28B 0.980 no
C28 H28C 0.980 no
C30 H30A 0.980 no
C30 H30B 0.980 no
C30 H30C 0.980 no
C31 H31A 0.980 no
C31 H31B 0.980 no
C31 H31C 0.980 no
C32 H32A 0.980 no
C32 H32B 0.980 no
C32 H32C 0.980 no
C38 H38A 0.980 no
C38 H38B 0.980 no
C38 H38C 0.980 no
C39 H39A 0.980 no
C39 H39B 0.980 no
C39 H39C 0.980 no
C40 H40A 0.980 no
C40 H40B 0.980 no
C40 H40C 0.980 no
C41 H41A 0.980 no
C41 H41B 0.980 no
C41 H41C 0.980 no
C42 H42A 0.980 no
C42 H42B 0.980 no
C42 H42C 0.980 no

loop_
_geom_contact_atom_site_label_1
_geom_contact_atom_site_label_2
_geom_contact_distance
_geom_contact_publ_flag
_geom_contact_site_symmetry_2
Te1 C3 3.504(12) no .
P1 C3 3.313(13) no .
P1 C11 3.509(10) no .
P1 C12 3.226(9) no .
P1 C14 3.231(9) no .
P1 C16 3.538(10) no .
P2 C7 3.364(14) no .
P2 C10 3.257(10) no .
P2 C11 3.524(9) no .
P2 C15 3.276(9) no .
P2 C16 3.509(10) no .
P3 C18 3.464(14) no .
P3 C19 3.387(11) no .
P3 C26 3.237(10) no .
P3 C27 3.503(11) no .
P3 C30 3.102(15) no .
P4 C23 3.27(2) no .
P4 C24 3.481(19) no .
P4 C27 3.578(11) no .
P4 C28 3.261(13) no .
P4 C31 3.411(17) no .
N1 C9 3.453(11) no .
N1 C11 3.513(12) no .
N1 C12 3.578(12) no .
N1 C13 3.555(11) no .
N2 C9 3.487(11) no .
N2 C11 3.561(12) no .
N2 C13 3.549(11) no .
N5 C25 3.433(11) no .
N5 C26 3.557(12) no .
N5 C27 3.490(13) no .
N5 C30 3.481(17) no .
N6 C25 3.504(13) no .
C31 C41 3.509(15) no .
C38 C39 3.210(13) no .
C38 C42 3.198(13) no .
C39 C40 3.127(16) no .
C40 C41 3.277(15) no .
C41 C42 3.134(14) no .
Te2 C32 3.589(14) no 2_655
C11 C26 3.584(14) no 2_555
C24 C35 3.53(2) no 4_555
C24 C36 3.39(2) no 4_555
C24 C41 3.57(2) no 4_555
C26 C11 3.584(14) no 2_545
C30 C30 3.064(16) no 3_655
C32 Te2 3.589(14) no 2_645
C32 C42 3.600(18) no 2_645
C35 C24 3.53(2) no 4_554
C36 C24 3.39(2) no 4_554
C41 C24 3.57(2) no 4_554
C42 C32 3.600(18) no 2_655
Te1 H3A 3.0294 no .
Te1 H3B 3.1710 no .
Te1 H12B 3.4442 no .
Te1 H14A 3.4214 no .
Te1 H38A 3.2548 no .
Te1 H39B 3.3689 no .
Te2 H7A 3.5546 no .
Te2 H7B 2.9759 no .
Te2 H10A 3.4509 no .
Te2 H15B 3.5479 no .
Te2 H38C 3.0537 no .
Te2 H42C 3.2801 no .
Te3 H18A 3.4125 no .
Te3 H19B 3.0706 no .
Te3 H30A 3.0498 no .
Te3 H39C 3.2238 no .
Te3 H40C 3.3476 no .
Te4 H23A 3.1373 no .
Te4 H24B 3.3266 no .
Te4 H28A 3.4831 no .
Te4 H31C 3.2738 no .
Te4 H41C 3.0801 no .
Te4 H42B 3.3117 no .
Te5 H14A 3.5720 no .
Te5 H15B 3.4850 no .
Te5 H26B 3.0731 no .
Te5 H28A 3.2497 no .
Te5 H38C 3.5993 no .
Rh1 H31C 3.4117 no .
Rh1 H38A 3.5323 no .
Rh1 H38C 3.4706 no .
Rh1 H39B 3.5399 no .
Rh1 H39C 3.4565 no .
Rh1 H40C 3.5013 no .
Rh1 H41C 3.4169 no .
Rh1 H42B 3.5065 no .
Rh1 H42C 3.5173 no .
P1 H3A 3.2089 no .
P1 H3B 3.2564 no .
P1 H11B 3.2015 no .
P1 H12A 2.9218 no .
P1 H12B 3.3044 no .
P1 H14A 3.3457 no .
P1 H14B 2.8957 no .
P1 H16A 3.2000 no .
P2 H7A 3.3523 no .
P2 H7B 3.2419 no .
P2 H8A 3.4942 no .
P2 H10A 3.3493 no .
P2 H10B 2.9495 no .
P2 H11A 3.2177 no .
P2 H15A 2.9325 no .
P2 H15B 3.4315 no .
P2 H16B 3.2449 no .
P3 H18A 3.2928 no .
P3 H18B 3.5939 no .
P3 H19A 3.4701 no .
P3 H19B 3.2126 no .
P3 H26A 2.8620 no .
P3 H26B 3.4160 no .
P3 H27B 3.1917 no .
P3 H30A 3.0723 no .
P3 H30B 2.8406 no .
P4 H23A 3.3913 no .
P4 H23B 3.0385 no .
P4 H24B 3.2597 no .
P4 H27A 3.2954 no .
P4 H28A 3.3293 no .
P4 H28B 2.9720 no .
P4 H31B 3.2733 no .
P4 H31C 3.3617 no .
P4 H32A 3.3173 no .
N1 H2A 2.5909 no .
N1 H2B 2.5903 no .
N1 H2C 3.2554 no .
N1 H3A 2.6896 no .
N1 H3B 2.6641 no .
N1 H3C 3.3095 no .
N1 H4A 2.5661 no .
N1 H4B 2.6637 no .
N1 H4C 3.2621 no .
N1 H11B 2.8214 no .
N1 H12A 2.9183 no .
N1 H14B 3.0026 no .
N1 H16A 2.9440 no .
N2 H6A 2.5239 no .
N2 H6B 2.5635 no .
N2 H6C 3.2204 no .
N2 H7A 2.6482 no .
N2 H7B 2.6979 no .
N2 H7C 3.3011 no .
N2 H8A 2.6407 no .
N2 H8B 2.6332 no .
N2 H8C 3.2825 no .
N2 H10B 2.9753 no .
N2 H11A 2.8719 no .
N2 H15A 3.0980 no .
N2 H16B 2.9524 no .
N3 H10A 2.6338 no .
N3 H10B 2.6673 no .
N3 H10C 3.3106 no .
N3 H11A 2.6474 no .
N3 H11B 2.6449 no .
N3 H11C 3.3112 no .
N3 H12A 2.6608 no .
N3 H12B 2.6192 no .
N3 H12C 3.3064 no .
N4 H14A 2.6406 no .
N4 H14B 2.6425 no .
N4 H14C 3.3012 no .
N4 H15A 2.6341 no .
N4 H15B 2.6443 no .
N4 H15C 3.2963 no .
N4 H16A 2.6205 no .
N4 H16B 2.6961 no .
N4 H16C 3.3090 no .
N5 H18A 2.7034 no .
N5 H18B 2.6313 no .
N5 H18C 3.2942 no .
N5 H19A 2.6452 no .
N5 H19B 2.7128 no .
N5 H19C 3.3054 no .
N5 H20A 2.5638 no .
N5 H20B 2.5380 no .
N5 H20C 3.2164 no .
N5 H26A 2.8560 no .
N5 H27B 2.7902 no .
N5 H30B 2.7977 no .
N5 H32C 3.5651 no .
N6 H22A 3.2494 no .
N6 H22B 2.7342 no .
N6 H22C 2.5154 no .
N6 H23A 2.9300 no .
N6 H23B 2.5660 no .
N6 H23C 3.2881 no .
N6 H24A 2.6168 no .
N6 H24B 2.6204 no .
N6 H24C 3.2634 no .
N6 H27A 3.0038 no .
N6 H28B 2.9466 no .
N6 H32A 3.0870 no .
N7 H26A 2.6141 no .
N7 H26B 2.6551 no .
N7 H26C 3.2949 no .
N7 H27A 2.6706 no .
N7 H27B 2.6683 no .
N7 H27C 3.3190 no .
N7 H28A 2.6088 no .
N7 H28B 2.6637 no .
N7 H28C 3.2970 no .
N8 H23B 3.5663 no .
N8 H30A 2.7389 no .
N8 H30B 2.6835 no .
N8 H30C 3.3538 no .
N8 H31A 3.3466 no .
N8 H31B 2.8074 no .
N8 H31C 2.6348 no .
N8 H32A 2.6492 no .
N8 H32B 3.3164 no .
N8 H32C 2.6604 no .
C1 H12A 3.5109 no .
C1 H14B 3.4607 no .
C2 H3A 3.3389 no .
C2 H3B 2.6706 no .
C2 H3C 2.6794 no .
C2 H4A 2.6854 no .
C2 H4B 3.3193 no .
C2 H4C 2.6269 no .
C2 H11B 3.2839 no .
C2 H12A 3.3494 no .
C3 H2A 2.6744 no .
C3 H2B 3.3408 no .
C3 H2C 2.6710 no .
C3 H4A 3.3303 no .
C3 H4B 2.6357 no .
C3 H4C 2.6970 no .
C4 H2A 3.3142 no .
C4 H2B 2.6557 no .
C4 H2C 2.6708 no .
C4 H3A 2.6749 no .
C4 H3B 3.3235 no .
C4 H3C 2.6763 no .
C4 H14B 3.1658 no .
C4 H16A 3.3163 no .
C5 H10B 3.5267 no .
C6 H7A 2.6718 no .
C6 H7B 3.3082 no .
C6 H7C 2.6480 no .
C6 H8A 3.3006 no .
C6 H8B 2.6188 no .
C6 H8C 2.6727 no .
C6 H11A 3.3395 no .
C7 H6A 3.3112 no .
C7 H6B 2.6512 no .
C7 H6C 2.6610 no .
C7 H8A 2.6651 no .
C7 H8B 3.3080 no .
C7 H8C 2.6242 no .
C7 H10B 3.3912 no .
C8 H6A 2.6459 no .
C8 H6B 3.3064 no .
C8 H6C 2.6328 no .
C8 H7A 3.3104 no .
C8 H7B 2.6288 no .
C8 H7C 2.6554 no .
C8 H15A 3.1104 no .
C8 H16B 3.3804 no .
C10 H7A 3.5265 no .
C10 H11A 2.6862 no .
C10 H11B 3.3363 no .
C10 H11C 2.6871 no .
C10 H12A 3.3255 no .
C10 H12B 2.6876 no .
C10 H12C 2.6534 no .
C10 H38C 3.2896 no .
C11 H10A 3.3394 no .
C11 H10B 2.6619 no .
C11 H10C 2.7034 no .
C11 H12A 2.6551 no .
C11 H12B 3.3441 no .
C11 H12C 2.7196 no .
C12 H2A 3.5073 no .
C12 H10A 2.6744 no .
C12 H10B 3.3286 no .
C12 H10C 2.6590 no .
C12 H11A 3.3444 no .
C12 H11B 2.6764 no .
C12 H11C 2.6992 no .
C12 H38A 3.2595 no .
C14 H4B 3.3440 no .
C14 H15A 3.3302 no .
C14 H15B 2.6418 no .
C14 H15C 2.6783 no .
C14 H16A 2.7223 no .
C14 H16B 3.3520 no .
C14 H16C 2.6622 no .
C14 H26B 3.5497 no .
C15 H8A 3.3526 no .
C15 H14A 2.6570 no .
C15 H14B 3.3264 no .
C15 H14C 2.6730 no .
C15 H16A 3.3462 no .
C15 H16B 2.6677 no .
C15 H16C 2.7336 no .
C16 H14A 3.3525 no .
C16 H14B 2.6876 no .
C16 H14C 2.6972 no .
C16 H15A 2.7062 no .
C16 H15B 3.3507 no .
C16 H15C 2.6856 no .
C17 H26A 3.3287 no .
C17 H30B 3.3038 no .
C18 H19A 3.2977 no .
C18 H19B 2.5821 no .
C18 H19C 2.6403 no .
C18 H20A 2.6661 no .
C18 H20B 3.3153 no .
C18 H20C 2.6505 no .
C18 H26A 2.7115 no .
C19 H18A 2.5722 no .
C19 H18B 3.3016 no .
C19 H18C 2.6399 no .
C19 H20A 3.3119 no .
C19 H20B 2.6560 no .
C19 H20C 2.6134 no .
C19 H30B 2.8280 no .
C20 H18A 3.3029 no .
C20 H18B 2.7123 no .
C20 H18C 2.6317 no .
C20 H19A 2.6812 no .
C20 H19B 3.2968 no .
C20 H19C 2.6259 no .
C22 H23A 3.3119 no .
C22 H23B 2.9226 no .
C22 H23C 2.5079 no .
C22 H24A 2.6797 no .
C22 H24B 3.3598 no .
C22 H24C 2.7077 no .
C23 H22A 2.7797 no .
C23 H22B 2.6030 no .
C23 H22C 3.3573 no .
C23 H24A 3.3763 no .
C23 H24B 2.7351 no .
C23 H24C 2.6772 no .
C23 H31B 3.0366 no .
C23 H32A 3.5930 no .
C24 H22A 2.6002 no .
C24 H22B 3.3501 no .
C24 H22C 2.7949 no .
C24 H23A 2.5341 no .
C24 H23B 3.3290 no .
C24 H23C 2.9263 no .
C24 H28B 3.1363 no .
C26 H14A 3.3382 no .
C26 H18A 3.4758 no .
C26 H18B 3.1069 no .
C26 H27A 3.3263 no .
C26 H27B 2.6656 no .
C26 H27C 2.6682 no .
C26 H28A 2.6489 no .
C26 H28B 3.3069 no .
C26 H28C 2.6245 no .
C27 H26A 2.6877 no .
C27 H26B 3.3285 no .
C27 H26C 2.6402 no .
C27 H28A 3.3616 no .
C27 H28B 2.7011 no .
C27 H28C 2.7304 no .
C28 H15B 3.5333 no .
C28 H26A 3.3072 no .
C28 H26B 2.5966 no .
C28 H26C 2.6735 no .
C28 H27A 2.7208 no .
C28 H27B 3.3607 no .
C28 H27C 2.7124 no .
C29 H23B 3.5554 no .
C30 H19A 2.9698 no .
C30 H19B 3.5750 no .
C30 H31A 2.6028 no .
C30 H31B 3.3662 no .
C30 H31C 2.8105 no .
C30 H32A 3.3790 no .
C30 H32B 2.7110 no .
C30 H32C 2.6989 no .
C30 H40A 3.4970 no .
C30 H40C 3.5842 no .
C31 H23B 3.0018 no .
C31 H30A 2.6946 no .
C31 H30B 3.3741 no .
C31 H30C 2.7172 no .
C31 H32A 2.7188 no .
C31 H32B 2.6827 no .
C31 H32C 3.3668 no .
C31 H40A 3.1458 no .
C31 H41B 2.9151 no .
C31 H41C 3.3119 no .
C32 H23B 3.5788 no .
C32 H30A 3.3742 no .
C32 H30B 2.7302 no .
C32 H30C 2.6911 no .
C32 H31A 2.7981 no .
C32 H31B 2.6139 no .
C32 H31C 3.3569 no .
C33 H39A 3.0684 no .
C33 H39B 2.7242 no .
C33 H39C 3.3357 no .
C33 H42A 3.0554 no .
C33 H42B 3.3621 no .
C33 H42C 2.7437 no .
C34 H38A 2.7356 no .
C34 H38B 3.0686 no .
C34 H38C 3.3382 no .
C34 H40A 3.3644 no .
C34 H40B 2.9203 no .
C34 H40C 2.7672 no .
C35 H31C 3.3080 no .
C35 H39A 2.9706 no .
C35 H39B 3.3635 no .
C35 H39C 2.7679 no .
C35 H41A 3.1916 no .
C35 H41B 2.7052 no .
C35 H41C 3.2572 no .
C36 H31C 3.1216 no .
C36 H40A 2.7511 no .
C36 H40B 3.1326 no .
C36 H40C 3.3371 no .
C36 H42A 3.0027 no .
C36 H42B 2.7608 no .
C36 H42C 3.3610 no .
C37 H38A 3.3713 no .
C37 H38B 3.0190 no .
C37 H38C 2.7612 no .
C37 H41A 2.8308 no .
C37 H41B 3.3535 no .
C37 H41C 2.8080 no .
C38 H10A 2.9245 no .
C38 H12B 2.9932 no .
C38 H39A 3.5699 no .
C38 H39B 2.8723 no .
C38 H42A 3.5073 no .
C38 H42C 2.8827 no .
C39 H38A 2.8843 no .
C39 H38B 3.5545 no .
C39 H40B 3.2420 no .
C39 H40C 2.9305 no .
C40 H30A 3.1598 no .
C40 H31C 3.2459 no .
C40 H39A 3.3021 no .
C40 H39C 2.8925 no .
C40 H41B 2.8757 no .
C41 H31C 2.7555 no .
C41 H40A 2.9303 no .
C41 H42A 3.3722 no .
C41 H42B 2.8683 no .
C42 H38B 3.4407 no .
C42 H38C 2.9257 no .
C42 H41A 3.1027 no .
C42 H41C 3.0706 no .
H2A H3A 3.5666 no .
H2A H3B 2.4830 no .
H2A H3C 2.9654 no .
H2A H4A 3.5654 no .
H2A H4C 3.5293 no .
H2A H11B 2.9422 no .
H2A H12A 2.5677 no .
H2B H3B 3.5683 no .
H2B H3C 3.5734 no .
H2B H4A 2.4994 no .
H2B H4B 3.5657 no .
H2B H4C 2.8918 no .
H2B H11B 2.9272 no .
H2C H3A 3.5682 no .
H2C H3B 2.9474 no .
H2C H3C 2.4887 no .
H2C H4A 3.0014 no .
H2C H4B 3.5487 no .
H2C H4C 2.4528 no .
H3A H4A 3.5543 no .
H3A H4B 2.4552 no .
H3A H4C 3.0021 no .
H3A H14B 3.1448 no .
H3B H4B 3.5334 no .
H3B H4C 3.5797 no .
H3B H12A 3.0365 no .
H3C H4A 3.5846 no .
H3C H4B 2.9134 no .
H3C H4C 2.5225 no .
H4A H14B 3.4050 no .
H4A H16A 2.8022 no .
H4B H14B 2.3929 no .
H4B H16A 3.1213 no .
H6A H7A 3.5588 no .
H6A H7C 3.5461 no .
H6A H8A 3.5231 no .
H6A H8B 2.4327 no .
H6A H8C 2.9789 no .
H6A H11A 3.2222 no .
H6B H7A 2.4841 no .
H6B H7B 3.5490 no .
H6B H7C 2.9231 no .
H6B H8B 3.5249 no .
H6B H8C 3.5590 no .
H6B H10B 3.0114 no .
H6B H11A 2.7746 no .
H6C H7A 2.9735 no .
H6C H7B 3.5445 no .
H6C H7C 2.4690 no .
H6C H8A 3.5398 no .
H6C H8B 2.8790 no .
H6C H8C 2.4767 no .
H7A H8A 3.5500 no .
H7A H8C 3.5320 no .
H7A H10B 2.6022 no .
H7B H8A 2.4606 no .
H7B H8B 3.5368 no .
H7B H8C 2.8773 no .
H7C H8A 2.9776 no .
H7C H8B 3.5370 no .
H7C H8C 2.4451 no .
H8A H15A 2.3776 no .
H8A H16B 3.3374 no .
H8B H15A 3.1585 no .
H8B H16B 2.7677 no .
H10A H11A 3.5683 no .
H10A H11C 3.5892 no .
H10A H12A 3.5730 no .
H10A H12B 2.5111 no .
H10A H12C 2.9409 no .
H10A H38A 3.0096 no .
H10A H38B 2.9841 no .
H10A H38C 2.3294 no .
H10B H11A 2.4825 no .
H10B H11B 3.5574 no .
H10B H11C 2.9421 no .
H10B H12B 3.5812 no .
H10B H12C 3.5484 no .
H10C H11A 3.0025 no .
H10C H11B 3.5887 no .
H10C H11C 2.5282 no .
H10C H12A 3.5448 no .
H10C H12B 2.9690 no .
H10C H12C 2.4577 no .
H11A H12A 3.5502 no .
H11B H12A 2.4597 no .
H11B H12B 3.5552 no .
H11B H12C 3.0042 no .
H11C H12A 2.9420 no .
H11C H12C 2.5537 no .
H12B H38A 2.3012 no .
H12B H38B 3.1415 no .
H12B H38C 3.1064 no .
H14A H15A 3.5467 no .
H14A H15B 2.4451 no .
H14A H15C 2.9608 no .
H14A H16C 3.5650 no .
H14A H26B 2.6287 no .
H14A H26C 3.2063 no .
H14B H15B 3.5367 no .
H14B H15C 3.5719 no .
H14B H16A 2.5376 no .
H14B H16B 3.5953 no .
H14B H16C 2.9240 no .
H14C H15A 3.5761 no .
H14C H15B 2.9305 no .
H14C H15C 2.5015 no .
H14C H16A 3.0274 no .
H14C H16B 3.5737 no .
H14C H16C 2.4835 no .
H15A H16A 3.5750 no .
H15A H16B 2.4989 no .
H15A H16C 3.0503 no .
H15B H16B 3.5724 no .
H15B H26B 3.3190 no .
H15B H28A 2.8976 no .
H15B H28C 3.2822 no .
H15C H16A 3.5922 no .
H15C H16B 2.9208 no .
H15C H16C 2.5476 no .
H18A H19A 3.4679 no .
H18A H19B 2.3312 no .
H18A H19C 2.8760 no .
H18A H20A 3.5688 no .
H18A H20C 3.5160 no .
H18A H26A 2.5584 no .
H18B H19B 3.4769 no .
H18B H19C 3.5533 no .
H18B H20A 2.5417 no .
H18B H20B 3.5983 no .
H18B H20C 3.0076 no .
H18B H26A 2.1584 no .
H18B H26C 3.3843 no .
H18B H27B 3.1744 no .
H18C H19A 3.5477 no .
H18C H19B 2.8892 no .
H18C H19C 2.4660 no .
H18C H20A 2.9081 no .
H18C H20B 3.5318 no .
H18C H20C 2.4377 no .
H18C H26A 3.5810 no .
H19A H20A 3.5830 no .
H19A H20B 2.5087 no .
H19A H20C 2.9413 no .
H19A H30A 3.1196 no .
H19A H30B 2.0970 no .
H19A H30C 3.4123 no .
H19B H20B 3.5538 no .
H19B H20C 3.4942 no .
H19B H30A 3.2908 no .
H19B H30B 2.9502 no .
H19C H20A 3.5217 no .
H19C H20B 2.9205 no .
H19C H20C 2.4034 no .
H20A H27B 3.1867 no .
H20B H30B 3.4650 no .
H22A H23A 3.4853 no .
H22A H23B 3.3840 no .
H22A H23C 2.4742 no .
H22A H24A 2.8066 no .
H22A H24B 3.5239 no .
H22A H24C 2.4333 no .
H22B H23A 3.5431 no .
H22B H23B 2.7205 no .
H22B H23C 2.5130 no .
H22B H24C 3.5392 no .
H22B H32A 3.0030 no .
H22C H23C 3.4669 no .
H22C H24A 2.6112 no .
H22C H24C 3.1365 no .
H23A H24A 3.4825 no .
H23A H24B 2.4134 no .
H23A H24C 2.6428 no .
H23A H31B 3.3195 no .
H23B H24B 3.4674 no .
H23B H31B 2.0883 no .
H23B H31C 3.3585 no .
H23B H32A 2.8395 no .
H23C H24B 3.3125 no .
H23C H24C 2.7646 no .
H24A H28B 2.7239 no .
H24B H28B 2.8172 no .
H26A H27A 3.5746 no .
H26A H27B 2.5032 no .
H26A H27C 2.9871 no .
H26A H28A 3.5238 no .
H26A H28C 3.5420 no .
H26B H27B 3.5719 no .
H26B H27C 3.5510 no .
H26B H28A 2.4141 no .
H26B H28B 3.5085 no .
H26B H28C 2.8422 no .
H26C H27A 3.5403 no .
H26C H27B 2.9128 no .
H26C H27C 2.4550 no .
H26C H28A 2.9916 no .
H26C H28B 3.5552 no .
H26C H28C 2.4704 no .
H27A H28B 2.5338 no .
H27A H28C 3.0342 no .
H27B H28B 3.5950 no .
H27C H28B 2.9776 no .
H27C H28C 2.5562 no .
H30A H31A 2.8093 no .
H30A H31C 2.6302 no .
H30A H32B 3.5935 no .
H30A H40A 2.8239 no .
H30A H40C 2.6616 no .
H30B H31A 3.5266 no .
H30B H32B 3.0241 no .
H30B H32C 2.5366 no .
H30C H31A 2.4332 no .
H30C H31B 3.5479 no .
H30C H31C 3.1482 no .
H30C H32A 3.5952 no .
H30C H32B 2.5078 no .
H30C H32C 2.9484 no .
H30C H40A 3.4837 no .
H31A H32A 3.1428 no .
H31A H32B 2.6102 no .
H31A H40A 2.8898 no .
H31A H41B 2.8527 no .
H31B H32A 2.4519 no .
H31B H32B 2.8164 no .
H31B H32C 3.5377 no .
H31B H41B 3.1831 no .
H31B H41C 3.2279 no .
H31C H32A 3.5516 no .
H31C H40A 2.5768 no .
H31C H40C 3.5006 no .
H31C H41B 2.2907 no .
H31C H41C 2.6223 no .
H38A H39A 3.3198 no .
H38A H39B 2.2821 no .
H38B H39B 3.2830 no .
H38B H42A 3.4738 no .
H38B H42C 3.1979 no .
H38C H42A 3.3358 no .
H38C H42C 2.3383 no .
H39A H40B 3.1169 no .
H39A H40C 3.2290 no .
H39C H40B 3.1107 no .
H39C H40C 2.4042 no .
H40A H41A 3.5593 no .
H40A H41B 2.2862 no .
H40A H41C 3.5877 no .
H40B H41B 3.3170 no .
H41A H42A 3.0519 no .
H41A H42B 2.8908 no .
H41C H42A 3.4696 no .
H41C H42B 2.5264 no .
Te1 H8A 3.4237 no 4_554
Te2 H32A 3.5845 no 2_655
Te2 H32B 3.2087 no 2_655
Te2 H32C 3.3946 no 2_655
Te2 H39A 3.5080 no 4_555
Te2 H39C 3.5623 no 4_555
N5 H42B 3.5952 no 2_645
N6 H42A 2.8599 no 2_645
C2 H24C 3.5262 no 4_454
C2 H41A 3.3640 no 1_455
C2 H41B 3.5638 no 1_455
C3 H6C 3.5629 no 2_545
C3 H8B 3.3661 no 4_554
C3 H18C 3.2554 no 3_555
C3 H19C 3.3817 no 3_555
C4 H19C 3.5499 no 3_555
C4 H31A 3.4431 no 1_455
C4 H31B 3.5339 no 1_455
C4 H41B 3.2626 no 1_455
C6 H3A 3.4761 no 2_555
C6 H8C 3.4819 no 3_566
C6 H14B 3.5472 no 2_555
C6 H18A 3.5390 no 2_555
C7 H32B 3.0391 no 2_655
C8 H6C 3.4441 no 3_566
C10 H14C 3.5472 no 2_555
C10 H22B 3.5706 no 2_655
C11 H14C 3.5523 no 2_555
C11 H26C 2.6707 no 2_555
C12 H12C 3.3976 no 3_565
C12 H15C 3.4850 no 4_554
C14 H6B 3.0423 no 2_545
C15 H39A 3.4678 no 4_555
C15 H39B 2.9623 no 4_555
C16 H3B 3.4294 no 4_555
C16 H18C 3.3534 no 2_555
C18 H3C 3.2912 no 3_555
C18 H6A 3.0776 no 2_545
C18 H16B 3.3741 no 2_545
C19 H3C 3.3309 no 3_555
C19 H30C 3.4109 no 3_655
C19 H31A 3.2008 no 3_655
C19 H40A 3.1545 no 3_655
C20 H23A 2.9309 no 2_645
C22 H27C 3.5177 no 3_656
C22 H38B 2.9073 no 2_645
C22 H38C 3.5164 no 2_645
C22 H42A 3.2236 no 2_645
C22 H42C 3.5693 no 2_645
C23 H20C 3.2907 no 2_655
C24 H40B 3.3473 no 4_555
C24 H41A 3.0608 no 4_555
C26 H11A 3.1737 no 2_545
C26 H11B 3.4970 no 2_545
C26 H11C 3.5017 no 2_545
C27 H2B 3.4297 no 2_545
C27 H22A 3.3942 no 3_656
C27 H41A 3.3233 no 2_645
C27 H42A 3.3031 no 2_645
C28 H38B 3.1622 no 4_555
C28 H39A 2.9537 no 4_555
C30 H19A 3.5355 no 3_655
C30 H30A 2.8277 no 3_655
C30 H30B 3.2067 no 3_655
C30 H30C 2.6663 no 3_655
C30 H40C 3.3567 no 3_655
C31 H4C 3.1872 no 1_655
C32 H7B 3.4863 no 2_645
C32 H42B 3.5890 no 2_645
C32 H42C 2.9171 no 2_645
C33 H28B 3.5860 no 4_554
C34 H24B 3.5072 no 4_554
C34 H28B 3.5889 no 4_554
C35 H24A 3.5530 no 4_554
C35 H24B 3.0280 no 4_554
C35 H24C 3.4670 no 4_554
C36 H24A 3.2141 no 4_554
C36 H24B 3.2798 no 4_554
C36 H24C 3.0960 no 4_554
C37 H24A 3.3362 no 4_554
C38 H22B 3.1604 no 2_655
C38 H22C 3.2938 no 2_655
C38 H28C 3.1915 no 4_554
C39 H15A 3.2751 no 4_554
C39 H15B 3.1867 no 4_554
C39 H28A 3.2125 no 4_554
C40 H19A 3.0313 no 3_655
C40 H20B 3.4207 no 3_655
C40 H24B 3.1625 no 4_554
C40 H30B 3.3368 no 3_655
C41 H2B 3.4492 no 1_655
C41 H2C 3.4996 no 1_655
C41 H4A 3.4108 no 1_655
C41 H4C 3.3141 no 1_655
C41 H24A 3.5794 no 4_554
C41 H24C 2.8963 no 4_554
C42 H22B 3.5519 no 2_655
C42 H22C 3.2503 no 2_655
C42 H27A 3.3573 no 2_655
C42 H32A 3.2859 no 2_655
C42 H32C 3.0035 no 2_655
H2A H16C 3.5310 no 4_554
H2A H22A 3.4656 no 4_454
H2A H23C 3.3947 no 4_454
H2B C27 3.4297 no 2_555
H2B C41 3.4492 no 1_455
H2B H22A 3.4218 no 4_454
H2B H24C 3.3380 no 4_454
H2B H27B 3.2384 no 2_555
H2B H27C 2.7805 no 2_555
H2B H41A 2.7855 no 1_455
H2B H41B 3.3506 no 1_455
H2C C41 3.4996 no 1_455
H2C H19C 3.2502 no 3_555
H2C H20C 3.0453 no 3_555
H2C H22A 3.5866 no 4_454
H2C H23C 3.1895 no 4_454
H2C H24C 2.9071 no 4_454
H2C H41A 3.0653 no 1_455
H2C H41B 3.0249 no 1_455
H3A C6 3.4761 no 2_545
H3A H6B 3.4663 no 2_545
H3A H6C 2.6541 no 2_545
H3A H7C 3.5150 no 2_545
H3A H8B 3.0426 no 4_554
H3A H18C 3.5923 no 3_555
H3B C16 3.4294 no 4_554
H3B H8B 3.1861 no 4_554
H3B H15C 3.5004 no 4_554
H3B H16B 3.0059 no 4_554
H3B H16C 2.9561 no 4_554
H3B H18C 3.3902 no 3_555
H3C C18 3.2912 no 3_555
H3C C19 3.3309 no 3_555
H3C H8B 3.3088 no 4_554
H3C H16B 3.3940 no 4_554
H3C H18C 2.4157 no 3_555
H3C H19C 2.4693 no 3_555
H3C H20C 3.1555 no 3_555
H4A C41 3.4108 no 1_455
H4A H20A 3.4246 no 2_555
H4A H31B 3.4373 no 1_455
H4A H41A 3.3863 no 1_455
H4A H41B 3.1033 no 1_455
H4A H41C 3.1780 no 1_455
H4B H6B 3.5564 no 2_545
H4B H7A 3.3002 no 2_545
H4B H7C 3.3783 no 2_545
H4B H31A 3.5520 no 1_455
H4B H31B 3.5385 no 1_455
H4C C31 3.1872 no 1_455
H4C C41 3.3141 no 1_455
H4C H19C 2.7151 no 3_555
H4C H31A 2.6395 no 1_455
H4C H31B 3.0632 no 1_455
H4C H31C 3.3727 no 1_455
H4C H41A 3.4795 no 1_455
H4C H41B 2.5907 no 1_455
H4C H41C 3.4127 no 1_455
H6A C18 3.0776 no 2_555
H6A H8C 3.2586 no 3_566
H6A H18A 2.5747 no 2_555
H6A H18B 2.9928 no 2_555
H6A H18C 3.1740 no 2_555
H6A H26A 3.2737 no 2_555
H6B C14 3.0423 no 2_555
H6B H3A 3.4663 no 2_555
H6B H4B 3.5564 no 2_555
H6B H14A 2.8572 no 2_555
H6B H14B 2.7325 no 2_555
H6B H14C 3.0240 no 2_555
H6C C3 3.5629 no 2_555
H6C C8 3.4441 no 3_566
H6C H3A 2.6541 no 2_555
H6C H8B 3.1787 no 3_566
H6C H8C 2.8282 no 3_566
H6C H14B 3.5269 no 2_555
H7A H4B 3.3002 no 2_555
H7A H32A 3.5314 no 2_655
H7A H32B 2.8376 no 2_655
H7B C32 3.4863 no 2_655
H7B H32B 2.5361 no 2_655
H7B H39C 3.2438 no 4_555
H7C H3A 3.5150 no 2_555
H7C H4B 3.3783 no 2_555
H7C H19B 2.9980 no 4_555
H7C H19C 3.3812 no 4_555
H7C H31A 3.5180 no 2_655
H7C H32B 3.2859 no 2_655
H8A Te1 3.4237 no 4_555
H8A H39B 3.3271 no 4_555
H8A H39C 3.3182 no 4_555
H8B C3 3.3661 no 4_555
H8B H3A 3.0426 no 4_555
H8B H3B 3.1861 no 4_555
H8B H3C 3.3088 no 4_555
H8B H6C 3.1787 no 3_566
H8B H18A 3.5072 no 2_555
H8B H18C 3.0287 no 2_555
H8C C6 3.4819 no 3_566
H8C H6A 3.2586 no 3_566
H8C H6C 2.8282 no 3_566
H8C H8C 3.3979 no 3_566
H8C H18A 3.5171 no 4_555
H10A H22B 2.8797 no 2_655
H10B H14C 3.1601 no 2_555
H10C H12C 3.2575 no 3_565
H10C H14C 3.0991 no 2_555
H10C H22B 3.4762 no 2_655
H11A C26 3.1737 no 2_555
H11A H14A 3.5947 no 2_555
H11A H14C 3.2098 no 2_555
H11A H26A 3.2068 no 2_555
H11A H26B 3.5304 no 2_555
H11A H26C 2.3989 no 2_555
H11B C26 3.4970 no 2_555
H11B H26A 3.5852 no 2_555
H11B H26C 2.6311 no 2_555
H11B H27C 3.2063 no 2_555
H11C C26 3.5017 no 2_555
H11C H12C 2.8736 no 3_565
H11C H14C 3.0659 no 2_555
H11C H26C 2.5329 no 2_555
H12A H15C 3.2796 no 4_554
H12B H15C 3.0138 no 4_554
H12C C12 3.3976 no 3_565
H12C H10C 3.2575 no 3_565
H12C H11C 2.8736 no 3_565
H12C H12C 2.4744 no 3_565
H14A H6B 2.8572 no 2_545
H14A H11A 3.5947 no 2_545
H14B C6 3.5472 no 2_545
H14B H6B 2.7325 no 2_545
H14B H6C 3.5269 no 2_545
H14C C10 3.5472 no 2_545
H14C C11 3.5523 no 2_545
H14C H6B 3.0240 no 2_545
H14C H10B 3.1601 no 2_545
H14C H10C 3.0991 no 2_545
H14C H11A 3.2098 no 2_545
H14C H11C 3.0659 no 2_545
H15A C39 3.2751 no 4_555
H15A H39A 3.3366 no 4_555
H15A H39B 2.6355 no 4_555
H15A H39C 3.3649 no 4_555
H15B C39 3.1867 no 4_555
H15B H39A 2.8128 no 4_555
H15B H39B 2.7394 no 4_555
H15B H39C 3.5868 no 4_555
H15C C12 3.4850 no 4_555
H15C H3B 3.5004 no 4_555
H15C H12A 3.2796 no 4_555
H15C H12B 3.0138 no 4_555
H15C H38A 3.5797 no 4_555
H15C H39B 3.0194 no 4_555
H16A H18B 3.3547 no 2_555
H16A H18C 3.3563 no 2_555
H16A H20A 3.5620 no 2_555
H16B C18 3.3741 no 2_555
H16B H3B 3.0059 no 4_555
H16B H3C 3.3940 no 4_555
H16B H18B 3.1931 no 2_555
H16B H18C 2.6798 no 2_555
H16C H2A 3.5310 no 4_555
H16C H3B 2.9561 no 4_555
H16C H18C 3.5460 no 2_555
H18A C6 3.5390 no 2_545
H18A H6A 2.5747 no 2_545
H18A H8B 3.5072 no 2_545
H18A H8C 3.5171 no 4_554
H18B H6A 2.9928 no 2_545
H18B H16A 3.3547 no 2_545
H18B H16B 3.1931 no 2_545
H18C C3 3.2554 no 3_555
H18C C16 3.3534 no 2_545
H18C H3A 3.5923 no 3_555
H18C H3B 3.3902 no 3_555
H18C H3C 2.4157 no 3_555
H18C H6A 3.1740 no 2_545
H18C H8B 3.0287 no 2_545
H18C H16A 3.3563 no 2_545
H18C H16B 2.6798 no 2_545
H18C H16C 3.5460 no 2_545
H19A C30 3.5355 no 3_655
H19A C40 3.0313 no 3_655
H19A H30A 3.3398 no 3_655
H19A H30C 2.8906 no 3_655
H19A H31A 2.9201 no 3_655
H19A H40A 2.3359 no 3_655
H19A H40B 3.1056 no 3_655
H19A H40C 3.2207 no 3_655
H19B H7C 2.9980 no 4_554
H19B H30C 3.0784 no 3_655
H19B H31A 3.2109 no 3_655
H19C C3 3.3817 no 3_555
H19C C4 3.5499 no 3_555
H19C H2C 3.2502 no 3_555
H19C H3C 2.4693 no 3_555
H19C H4C 2.7151 no 3_555
H19C H7C 3.3812 no 4_554
H19C H31A 2.9373 no 3_655
H19C H40A 3.1679 no 3_655
H19C H41B 3.5932 no 3_655
H20A H4A 3.4246 no 2_545
H20A H16A 3.5620 no 2_545
H20A H23A 2.9920 no 2_645
H20A H41C 3.1842 no 2_645
H20A H42B 3.5805 no 2_645
H20B C40 3.4207 no 3_655
H20B H23A 2.6971 no 2_645
H20B H40A 3.2580 no 3_655
H20B H40B 2.7459 no 3_655
H20B H42B 3.4455 no 2_645
H20C C23 3.2907 no 2_645
H20C H2C 3.0453 no 3_555
H20C H3C 3.1555 no 3_555
H20C H23A 2.6166 no 2_645
H20C H23C 3.0961 no 2_645
H22A C27 3.3942 no 3_656
H22A H2A 3.4656 no 4_655
H22A H2B 3.4218 no 4_655
H22A H2C 3.5866 no 4_655
H22A H27A 3.1978 no 3_656
H22A H27C 2.7088 no 3_656
H22A H38B 3.0572 no 2_645
H22B C10 3.5706 no 2_645
H22B C38 3.1604 no 2_645
H22B C42 3.5519 no 2_645
H22B H10A 2.8797 no 2_645
H22B H10C 3.4762 no 2_645
H22B H38B 2.6157 no 2_645
H22B H38C 2.8367 no 2_645
H22B H42A 3.1906 no 2_645
H22B H42C 3.0771 no 2_645
H22C C38 3.2938 no 2_645
H22C C42 3.2503 no 2_645
H22C H24A 3.3845 no 3_656
H22C H27A 3.3433 no 3_656
H22C H27C 3.4826 no 3_656
H22C H28B 3.4715 no 3_656
H22C H38B 2.5801 no 2_645
H22C H38C 3.3552 no 2_645
H22C H42A 2.5876 no 2_645
H22C H42C 3.2353 no 2_645
H23A C20 2.9309 no 2_655
H23A H20A 2.9920 no 2_655
H23A H20B 2.6971 no 2_655
H23A H20C 2.6166 no 2_655
H23C H2A 3.3947 no 4_655
H23C H2C 3.1895 no 4_655
H23C H20C 3.0961 no 2_655
H24A C35 3.5530 no 4_555
H24A C36 3.2141 no 4_555
H24A C37 3.3362 no 4_555
H24A C41 3.5794 no 4_555
H24A H22C 3.3845 no 3_656
H24A H27A 3.3344 no 3_656
H24A H41A 3.0364 no 4_555
H24A H42A 3.2692 no 4_555
H24B C34 3.5072 no 4_555
H24B C35 3.0280 no 4_555
H24B C36 3.2798 no 4_555
H24B C40 3.1625 no 4_555
H24B H40A 3.5551 no 4_555
H24B H40B 2.5359 no 4_555
H24B H41A 3.4603 no 4_555
H24C C2 3.5262 no 4_655
H24C C35 3.4670 no 4_555
H24C C36 3.0960 no 4_555
H24C C41 2.8963 no 4_555
H24C H2B 3.3380 no 4_655
H24C H2C 2.9071 no 4_655
H24C H40B 3.3397 no 4_555
H24C H41A 2.3183 no 4_555
H24C H41B 2.9734 no 4_555
H26A H6A 3.2737 no 2_545
H26A H11A 3.2068 no 2_545
H26A H11B 3.5852 no 2_545
H26B H11A 3.5304 no 2_545
H26C C11 2.6707 no 2_545
H26C H11A 2.3989 no 2_545
H26C H11B 2.6311 no 2_545
H26C H11C 2.5329 no 2_545
H27A C42 3.3573 no 2_645
H27A H22A 3.1978 no 3_656
H27A H22C 3.3433 no 3_656
H27A H24A 3.3344 no 3_656
H27A H41A 3.1095 no 2_645
H27A H42A 2.5396 no 2_645
H27A H42B 3.3762 no 2_645
H27B H2B 3.2384 no 2_545
H27B H41A 2.9752 no 2_645
H27B H42A 3.2248 no 2_645
H27B H42B 3.2864 no 2_645
H27C C22 3.5177 no 3_656
H27C H2B 2.7805 no 2_545
H27C H11B 3.2063 no 2_545
H27C H22A 2.7088 no 3_656
H27C H22C 3.4826 no 3_656
H27C H41A 3.3370 no 2_645
H28A C39 3.2125 no 4_555
H28A H39A 2.3464 no 4_555
H28A H39B 3.4060 no 4_555
H28B C33 3.5860 no 4_555
H28B C34 3.5889 no 4_555
H28B H22C 3.4715 no 3_656
H28B H38B 3.0122 no 4_555
H28B H39A 3.0001 no 4_555
H28C C38 3.1915 no 4_555
H28C H38A 3.2148 no 4_555
H28C H38B 2.4705 no 4_555
H28C H39A 3.0631 no 4_555
H28C H39B 3.4841 no 4_555
H30A C30 2.8277 no 3_655
H30A H19A 3.3398 no 3_655
H30A H30A 2.9195 no 3_655
H30A H30B 2.8722 no 3_655
H30A H30C 2.2529 no 3_655
H30B C30 3.2067 no 3_655
H30B C40 3.3368 no 3_655
H30B H30A 2.8722 no 3_655
H30B H30C 2.7135 no 3_655
H30B H40A 3.1237 no 3_655
H30B H40B 3.4618 no 3_655
H30B H40C 2.8965 no 3_655
H30C C19 3.4109 no 3_655
H30C C30 2.6663 no 3_655
H30C H19A 2.8906 no 3_655
H30C H19B 3.0784 no 3_655
H30C H30A 2.2529 no 3_655
H30C H30B 2.7135 no 3_655
H30C H30C 2.5980 no 3_655
H30C H40C 2.9183 no 3_655
H31A C4 3.4431 no 1_655
H31A C19 3.2008 no 3_655
H31A H4B 3.5520 no 1_655
H31A H4C 2.6395 no 1_655
H31A H7C 3.5180 no 2_645
H31A H19A 2.9201 no 3_655
H31A H19B 3.2109 no 3_655
H31A H19C 2.9373 no 3_655
H31B C4 3.5339 no 1_655
H31B H4A 3.4373 no 1_655
H31B H4B 3.5385 no 1_655
H31B H4C 3.0632 no 1_655
H31C H4C 3.3727 no 1_655
H32A Te2 3.5845 no 2_645
H32A C42 3.2859 no 2_645
H32A H7A 3.5314 no 2_645
H32A H42A 3.3479 no 2_645
H32A H42B 3.5347 no 2_645
H32A H42C 2.5390 no 2_645
H32B Te2 3.2087 no 2_645
H32B C7 3.0391 no 2_645
H32B H7A 2.8376 no 2_645
H32B H7B 2.5361 no 2_645
H32B H7C 3.2859 no 2_645
H32B H42C 3.4998 no 2_645
H32C Te2 3.3946 no 2_645
H32C C42 3.0035 no 2_645
H32C H40C 3.5499 no 3_655
H32C H42A 3.3555 no 2_645
H32C H42B 2.8054 no 2_645
H32C H42C 2.4370 no 2_645
H38A H15C 3.5797 no 4_554
H38A H28C 3.2148 no 4_554
H38B C22 2.9073 no 2_655
H38B C28 3.1622 no 4_554
H38B H22A 3.0572 no 2_655
H38B H22B 2.6157 no 2_655
H38B H22C 2.5801 no 2_655
H38B H28B 3.0122 no 4_554
H38B H28C 2.4705 no 4_554
H38C C22 3.5164 no 2_655
H38C H22B 2.8367 no 2_655
H38C H22C 3.3552 no 2_655
H39A Te2 3.5080 no 4_554
H39A C15 3.4678 no 4_554
H39A C28 2.9537 no 4_554
H39A H15A 3.3366 no 4_554
H39A H15B 2.8128 no 4_554
H39A H28A 2.3464 no 4_554
H39A H28B 3.0001 no 4_554
H39A H28C 3.0631 no 4_554
H39B C15 2.9623 no 4_554
H39B H8A 3.3271 no 4_554
H39B H15A 2.6355 no 4_554
H39B H15B 2.7394 no 4_554
H39B H15C 3.0194 no 4_554
H39B H28A 3.4060 no 4_554
H39B H28C 3.4841 no 4_554
H39C Te2 3.5623 no 4_554
H39C H7B 3.2438 no 4_554
H39C H8A 3.3182 no 4_554
H39C H15A 3.3649 no 4_554
H39C H15B 3.5868 no 4_554
H40A C19 3.1545 no 3_655
H40A H19A 2.3359 no 3_655
H40A H19C 3.1679 no 3_655
H40A H20B 3.2580 no 3_655
H40A H24B 3.5551 no 4_554
H40A H30B 3.1237 no 3_655
H40B C24 3.3473 no 4_554
H40B H19A 3.1056 no 3_655
H40B H20B 2.7459 no 3_655
H40B H24B 2.5359 no 4_554
H40B H24C 3.3397 no 4_554
H40B H30B 3.4618 no 3_655
H40C C30 3.3567 no 3_655
H40C H19A 3.2207 no 3_655
H40C H30B 2.8965 no 3_655
H40C H30C 2.9183 no 3_655
H40C H32C 3.5499 no 3_655
H41A C2 3.3640 no 1_655
H41A C24 3.0608 no 4_554
H41A C27 3.3233 no 2_655
H41A H2B 2.7855 no 1_655
H41A H2C 3.0653 no 1_655
H41A H4A 3.3863 no 1_655
H41A H4C 3.4795 no 1_655
H41A H24A 3.0364 no 4_554
H41A H24B 3.4603 no 4_554
H41A H24C 2.3183 no 4_554
H41A H27A 3.1095 no 2_655
H41A H27B 2.9752 no 2_655
H41A H27C 3.3370 no 2_655
H41B C2 3.5638 no 1_655
H41B C4 3.2626 no 1_655
H41B H2B 3.3506 no 1_655
H41B H2C 3.0249 no 1_655
H41B H4A 3.1033 no 1_655
H41B H4C 2.5907 no 1_655
H41B H19C 3.5932 no 3_655
H41B H24C 2.9734 no 4_554
H41C H4A 3.1780 no 1_655
H41C H4C 3.4127 no 1_655
H41C H20A 3.1842 no 2_655
H42A N6 2.8599 no 2_655
H42A C22 3.2236 no 2_655
H42A C27 3.3031 no 2_655
H42A H22B 3.1906 no 2_655
H42A H22C 2.5876 no 2_655
H42A H24A 3.2692 no 4_554
H42A H27A 2.5396 no 2_655
H42A H27B 3.2248 no 2_655
H42A H32A 3.3479 no 2_655
H42A H32C 3.3555 no 2_655
H42B N5 3.5952 no 2_655
H42B C32 3.5890 no 2_655
H42B H20A 3.5805 no 2_655
H42B H20B 3.4455 no 2_655
H42B H27A 3.3762 no 2_655
H42B H27B 3.2864 no 2_655
H42B H32A 3.5347 no 2_655
H42B H32C 2.8054 no 2_655
H42C C22 3.5693 no 2_655
H42C C32 2.9171 no 2_655
H42C H22B 3.0771 no 2_655
H42C H22C 3.2353 no 2_655
H42C H32A 2.5390 no 2_655
H42C H32B 3.4998 no 2_655
H42C H32C 2.4370 no 2_655

loop_
_geom_torsion_atom_site_label_1
_geom_torsion_atom_site_label_2
_geom_torsion_atom_site_label_3
_geom_torsion_atom_site_label_4
_geom_torsion
N3 P1 N1 C1 138.0(11)
N4 P1 N1 C1 -122.0(12)
Te1 P1 N1 C1 8.7(13)
P2 P1 N1 C1 -173.4(10)
N3 P2 N2 C5 -133.0(10)
N4 P2 N2 C5 126.7(10)
Te2 P2 N2 C5 -4.7(12)
P1 P2 N2 C5 178.3(9)
N1 P1 N3 C9 -39.7(9)
N4 P1 N3 C9 -162.0(8)
Te1 P1 N3 C9 94.2(7)
P2 P1 N3 C9 -160.1(9)
N1 P1 N3 P2 120.4(4)
N4 P1 N3 P2 -1.8(3)
Te1 P1 N3 P2 -105.7(3)
N2 P2 N3 C9 39.8(9)
N4 P2 N3 C9 162.0(8)
Te2 P2 N3 C9 -93.3(7)
P1 P2 N3 C9 160.2(9)
N2 P2 N3 P1 -120.4(4)
N4 P2 N3 P1 1.8(3)
Te2 P2 N3 P1 106.5(3)
N2 P2 N4 C13 -40.6(8)
N3 P2 N4 C13 -160.0(7)
Te2 P2 N4 C13 95.2(7)
P1 P2 N4 C13 -158.2(9)
N2 P2 N4 P1 117.6(4)
N3 P2 N4 P1 -1.8(3)
Te2 P2 N4 P1 -106.6(3)
N1 P1 N4 C13 41.7(8)
N3 P1 N4 C13 160.1(7)
Te1 P1 N4 C13 -94.0(7)
P2 P1 N4 C13 158.3(9)
N1 P1 N4 P2 -116.6(4)
N3 P1 N4 P2 1.8(3)
Te1 P1 N4 P2 107.8(3)
N7 P3 N5 C17 128.8(10)
N8 P3 N5 C17 -133.5(10)
Te3 P3 N5 C17 -1.7(12)
P4 P3 N5 C17 177.2(8)
N8 P4 N6 C21 113.7(12)
N7 P4 N6 C21 -147.3(12)
Te4 P4 N6 C21 -20.2(14)
P3 P4 N6 C21 162.8(10)
N6 P4 N7 C25 34.7(8)
N8 P4 N7 C25 153.3(7)
Te4 P4 N7 C25 -98.0(7)
P3 P4 N7 C25 158.8(9)
N6 P4 N7 P3 -124.1(4)
N8 P4 N7 P3 -5.5(4)
Te4 P4 N7 P3 103.2(3)
N5 P3 N7 C25 -34.7(8)
N8 P3 N7 C25 -154.2(7)
Te3 P3 N7 C25 100.9(6)
P4 P3 N7 C25 -159.6(8)
N5 P3 N7 P4 124.9(4)
N8 P3 N7 P4 5.4(3)
Te3 P3 N7 P4 -99.5(3)
N6 P4 N8 C29 -60.5(10)
N7 P4 N8 C29 179.7(9)
Te4 P4 N8 C29 76.5(9)
P3 P4 N8 C29 174.3(11)
N6 P4 N8 P3 125.2(5)
N7 P4 N8 P3 5.4(4)
Te4 P4 N8 P3 -97.8(3)
N5 P3 N8 C29 61.8(8)
N7 P3 N8 C29 179.6(7)
Te3 P3 N8 C29 -75.0(7)
P4 P3 N8 C29 -175.0(9)
N5 P3 N8 P4 -123.2(4)
N7 P3 N8 P4 -5.4(3)
Te3 P3 N8 P4 100.0(3)
P1 N1 C1 C4 109.7(12)
P1 N1 C1 C2 -131.2(11)
P1 N1 C1 C3 -12.4(17)
P2 N2 C5 C6 148.5(10)
P2 N2 C5 C7 27.7(16)
P2 N2 C5 C8 -93.5(13)
P1 N3 C9 C10 -162.5(6)
P2 N3 C9 C10 43.5(10)
P1 N3 C9 C12 -42.8(10)
P2 N3 C9 C12 163.2(7)
P1 N3 C9 C11 76.6(9)
P2 N3 C9 C11 -77.4(9)
P2 N4 C13 C15 -47.6(10)
P1 N4 C13 C15 161.1(6)
P2 N4 C13 C16 74.1(9)
P1 N4 C13 C16 -77.2(9)
P2 N4 C13 C14 -166.2(6)
P1 N4 C13 C14 42.6(10)
P3 N5 C17 C20 171.8(10)
P3 N5 C17 C18 -65.4(14)
P3 N5 C17 C19 52.0(14)
P4 N6 C21 C22 -156.3(10)
P4 N6 C21 C24 85.6(13)
P4 N6 C21 C23 -35.7(15)
P4 N7 C25 C26 161.3(6)
P3 N7 C25 C26 -46.1(9)
P4 N7 C25 C28 43.8(10)
P3 N7 C25 C28 -163.6(7)
P4 N7 C25 C27 -78.7(9)
P3 N7 C25 C27 73.9(9)
P4 N8 C29 C32 78.2(10)
P3 N8 C29 C32 -108.9(8)
P4 N8 C29 C31 -41.8(11)
P3 N8 C29 C31 131.0(7)
P4 N8 C29 C30 -162.6(8)
P3 N8 C29 C30 10.3(10)
C37 C33 C34 C35 -3.1(9)
C38 C33 C34 C35 172.7(8)
Rh1 C33 C34 C35 -64.6(6)
C37 C33 C34 C39 -175.1(8)
C38 C33 C34 C39 0.6(14)
Rh1 C33 C34 C39 123.3(9)
C37 C33 C34 Rh1 61.6(6)
C38 C33 C34 Rh1 -122.7(8)
C33 C34 C35 C36 1.4(10)
C39 C34 C35 C36 173.5(8)
Rh1 C34 C35 C36 -62.0(6)
C33 C34 C35 C40 -171.5(8)
C39 C34 C35 C40 0.6(14)
Rh1 C34 C35 C40 125.1(8)
C33 C34 C35 Rh1 63.4(6)
C39 C34 C35 Rh1 -124.5(9)
C34 C35 C36 C37 0.9(10)
C40 C35 C36 C37 173.4(8)
Rh1 C35 C36 C37 -59.0(6)
C34 C35 C36 C41 -175.0(9)
C40 C35 C36 C41 -2.5(15)
Rh1 C35 C36 C41 125.2(9)
C34 C35 C36 Rh1 59.8(6)
C40 C35 C36 Rh1 -127.7(9)
C35 C36 C37 C33 -2.8(9)
C41 C36 C37 C33 173.3(8)
Rh1 C36 C37 C33 -62.9(6)
C35 C36 C37 C42 -174.9(8)
C41 C36 C37 C42 1.2(14)
Rh1 C36 C37 C42 125.0(8)
C35 C36 C37 Rh1 60.1(6)
C41 C36 C37 Rh1 -123.8(9)
C34 C33 C37 C36 3.6(9)
C38 C33 C37 C36 -172.2(8)
Rh1 C33 C37 C36 64.9(6)
C34 C33 C37 C42 175.7(8)
C38 C33 C37 C42 -0.1(13)
Rh1 C33 C37 C42 -123.0(8)
C34 C33 C37 Rh1 -61.3(6)
C38 C33 C37 Rh1 122.9(8)
